data_7015566
loop_
_publ_author_name
'Singh, Nem'
'Elias, Anil J.'

_publ_section_title
;
 Palladacycles of novel bisoxazoline chelating ligands based on the
 dimeric cyclobutadiene linked cobalt sandwich compound
 [(\h5-Cp)Co(\h4-C4Ph3)]2.
;
_journal_issue 18
_journal_name_full 'Dalton transactions (Cambridge, England : 2003)'
_journal_page_first 4882
_journal_page_last 4891
_journal_paper_doi 10.1039/c0dt01737j
_journal_volume 40
_journal_year 2011
_chemical_formula_moiety 'C75 H55 Co3, C H Cl3'
_chemical_formula_sum 'C76 H56 Cl3 Co3'
_chemical_formula_weight 1252.35
_chemical_name_systematic
;
?
;
_space_group_IT_number 2
_symmetry_cell_setting triclinic
_symmetry_space_group_name_Hall '-P 1'
_symmetry_space_group_name_H-M 'P -1'
_atom_sites_solution_hydrogens geom
_atom_sites_solution_primary direct
_atom_sites_solution_secondary difmap
_audit_creation_method SHELXL-97
_cell_angle_alpha 85.371(6)
_cell_angle_beta 74.270(6)
_cell_angle_gamma 79.674(6)
_cell_formula_units_Z 2
_cell_length_a 11.236(4)
_cell_length_b 13.546(4)
_cell_length_c 20.574(6)
_cell_measurement_reflns_used 4987
_cell_measurement_temperature 293(2)
_cell_measurement_theta_max 22.43
_cell_measurement_theta_min 2.22
_cell_volume 2963.6(16)
_computing_cell_refinement 'Bruker SMART'
_computing_data_collection 'Bruker SMART'
_computing_data_reduction 'Bruker SAINT'
_computing_molecular_graphics 'Bruker SHELXTL'
_computing_publication_material 'Bruker SHELXTL'
_computing_structure_refinement 'SHELXL-97 (Sheldrick, 1997)'
_computing_structure_solution 'SHELXS-97 (Sheldrick, 1990)'
_diffrn_ambient_temperature 293(2)
_diffrn_measured_fraction_theta_full 0.993
_diffrn_measured_fraction_theta_max 0.993
_diffrn_measurement_device_type 'CCD area detector'
_diffrn_measurement_method 'phi and omega scans'
_diffrn_radiation_monochromator graphite
_diffrn_radiation_source 'fine-focus sealed tube'
_diffrn_radiation_type MoK\a
_diffrn_radiation_wavelength 0.71073
_diffrn_reflns_av_R_equivalents 0.0515
_diffrn_reflns_av_sigmaI/netI 0.0697
_diffrn_reflns_limit_h_max 13
_diffrn_reflns_limit_h_min -13
_diffrn_reflns_limit_k_max 16
_diffrn_reflns_limit_k_min -16
_diffrn_reflns_limit_l_max 24
_diffrn_reflns_limit_l_min -24
_diffrn_reflns_number 29676
_diffrn_reflns_theta_full 25.50
_diffrn_reflns_theta_max 25.50
_diffrn_reflns_theta_min 1.53
_exptl_absorpt_coefficient_mu 1.010
_exptl_absorpt_correction_T_max 0.923
_exptl_absorpt_correction_T_min 0.845
_exptl_absorpt_correction_type multi-scan
_exptl_absorpt_process_details '(SADABS; Bruker, 2000)'
_exptl_crystal_colour orange
_exptl_crystal_density_diffrn 1.403
_exptl_crystal_density_method 'not measured'
_exptl_crystal_description block
_exptl_crystal_F_000 1288
_exptl_crystal_size_max 0.228
_exptl_crystal_size_mid 0.134
_exptl_crystal_size_min 0.084
_refine_diff_density_max 0.890
_refine_diff_density_min -0.911
_refine_diff_density_rms 0.087
_refine_ls_extinction_method none
_refine_ls_goodness_of_fit_ref 1.109
_refine_ls_hydrogen_treatment mixed
_refine_ls_matrix_type full
_refine_ls_number_parameters 742
_refine_ls_number_reflns 10971
_refine_ls_number_restraints 0
_refine_ls_restrained_S_all 1.109
_refine_ls_R_factor_all 0.1014
_refine_ls_R_factor_gt 0.0752
_refine_ls_shift/su_max 0.000
_refine_ls_shift/su_mean 0.010
_refine_ls_structure_factor_coef Fsqd
_refine_ls_weighting_details 'calc w=1/[\s^2^(Fo^2^)+(0.0762P)^2^+3.7294P] where P=(Fo^2^+2Fc^2^)/3'
_refine_ls_weighting_scheme calc
_refine_ls_wR_factor_gt 0.1697
_refine_ls_wR_factor_ref 0.1820
_reflns_number_gt 8392
_reflns_number_total 10971
_reflns_threshold_expression >2sigma(I)
_cod_data_source_file c0dt01737j.txt
_cod_data_source_block 8
_cod_depositor_comments
;
The following automatic conversions were performed:
'_symmetry_cell_setting' value 'Triclinic' changed to 'triclinic'
according to '/home/saulius/struct/CIF-dictionaries/cif_core.dic'
dictionary named 'cif_core.dic' version 2.4.1 from 2010-06-29.

Automatic conversion script
Id: cif_fix_enum 1555 2011-01-17 13:19:09Z saulius 
;
_cod_original_cell_volume 2963.7(16)
_cod_original_sg_symbol_Hall -P1
_cod_original_sg_symbol_H-M P-1
_cod_database_code 7015566

loop_
_symmetry_equiv_pos_as_xyz
'x, y, z'
'-x, -y, -z'

loop_
_atom_site_label
_atom_site_type_symbol
_atom_site_fract_x
_atom_site_fract_y
_atom_site_fract_z
_atom_site_U_iso_or_equiv
_atom_site_adp_type
_atom_site_occupancy
_atom_site_symmetry_multiplicity
_atom_site_calc_flag
_atom_site_refinement_flags
_atom_site_disorder_assembly
_atom_site_disorder_group
Co1 Co -0.11271(6) 0.44497(5) 0.30794(3) 0.03183(18) Uani 1 1 d . . .
Co2 Co -0.05864(6) 0.07562(5) 0.33940(3) 0.03614(19) Uani 1 1 d . . .
Co3 Co 0.25053(6) 0.54956(5) 0.26037(3) 0.03248(18) Uani 1 1 d . . .
Cl1 Cl 0.4360(10) 0.8714(5) 0.1817(3) 0.376(6) Uani 1 1 d . . .
Cl2 Cl 0.6150(4) 0.8995(4) 0.0732(3) 0.250(2) Uani 1 1 d . . .
Cl3 Cl 0.3644(6) 0.9126(4) 0.0854(7) 0.408(7) Uani 1 1 d . . .
C1 C -0.2591(5) 0.4814(4) 0.3926(3) 0.0522(15) Uani 1 1 d . . .
H1 H -0.2826 0.4383 0.4330 0.063 Uiso 1 1 calc R . .
C2 C -0.3047(5) 0.4867(4) 0.3343(3) 0.0538(15) Uani 1 1 d . . .
H2 H -0.3656 0.4480 0.3273 0.065 Uiso 1 1 calc R . .
C3 C -0.2480(5) 0.5597(4) 0.2885(3) 0.0545(15) Uani 1 1 d . . .
H3 H -0.2626 0.5795 0.2441 0.065 Uiso 1 1 calc R . .
C4 C -0.1692(6) 0.5988(4) 0.3178(3) 0.0564(16) Uani 1 1 d . . .
H4 H -0.1184 0.6506 0.2974 0.068 Uiso 1 1 calc R . .
C5 C -0.1760(6) 0.5517(4) 0.3823(3) 0.0537(15) Uani 1 1 d . . .
H5 H -0.1304 0.5650 0.4142 0.064 Uiso 1 1 calc R . .
C6 C -0.0513(4) 0.3003(3) 0.2885(2) 0.0290(10) Uani 1 1 d . . .
C7 C -0.0249(4) 0.3656(3) 0.2267(2) 0.0276(10) Uani 1 1 d . . .
C8 C 0.0640(4) 0.4078(3) 0.2528(2) 0.0283(10) Uani 1 1 d . . .
C9 C 0.0359(4) 0.3442(3) 0.3151(2) 0.0302(10) Uani 1 1 d . . .
C10 C 0.0629(6) 0.0488(5) 0.4009(3) 0.0611(17) Uani 1 1 d . . .
H10 H 0.0776 0.0975 0.4294 0.073 Uiso 1 1 calc R . .
C11 C 0.1285(6) 0.0293(5) 0.3341(4) 0.0688(19) Uani 1 1 d . . .
H11 H 0.1975 0.0624 0.3072 0.083 Uiso 1 1 calc R . .
C12 C 0.0799(7) -0.0462(5) 0.3119(4) 0.076(2) Uani 1 1 d . . .
H12 H 0.1094 -0.0755 0.2671 0.091 Uiso 1 1 calc R . .
C13 C -0.0172(8) -0.0735(5) 0.3653(4) 0.074(2) Uani 1 1 d . . .
H13 H -0.0674 -0.1253 0.3645 0.089 Uiso 1 1 calc R . .
C14 C -0.0282(7) -0.0157(5) 0.4202(3) 0.0666(18) Uani 1 1 d . . .
H14 H -0.0879 -0.0194 0.4646 0.080 Uiso 1 1 calc R . .
C15 C -0.1140(4) 0.2122(3) 0.3047(2) 0.0283(10) Uani 1 1 d . . .
C16 C -0.1215(4) 0.1339(3) 0.2617(2) 0.0292(10) Uani 1 1 d . . .
C17 C -0.2215(4) 0.0987(3) 0.3159(2) 0.0336(11) Uani 1 1 d . . .
C18 C -0.2129(5) 0.1765(4) 0.3589(2) 0.0349(11) Uani 1 1 d . . .
C19 C 0.1822(7) 0.5579(5) 0.3633(3) 0.0600(17) Uani 1 1 d . . .
H19 H 0.1174 0.5222 0.3920 0.072 Uiso 1 1 calc R . .
C20 C 0.1626(6) 0.6525(5) 0.3327(3) 0.0593(16) Uani 1 1 d . . .
H20 H 0.0810 0.6951 0.3360 0.071 Uiso 1 1 calc R . .
C21 C 0.2767(7) 0.6768(5) 0.2977(3) 0.0602(17) Uani 1 1 d . . .
H21 H 0.2902 0.7396 0.2719 0.072 Uiso 1 1 calc R . .
C22 C 0.3711(6) 0.5975(6) 0.3063(3) 0.0667(19) Uani 1 1 d . . .
H22 H 0.4617 0.5949 0.2879 0.080 Uiso 1 1 calc R . .
C23 C 0.3115(7) 0.5240(5) 0.3471(3) 0.0675(19) Uani 1 1 d . . .
H23 H 0.3532 0.4597 0.3620 0.081 Uiso 1 1 calc R . .
C24 C 0.1616(4) 0.4660(3) 0.2203(2) 0.0284(10) Uani 1 1 d . . .
C25 C 0.1730(4) 0.5630(3) 0.1828(2) 0.0318(10) Uani 1 1 d . . .
C26 C 0.3095(4) 0.5331(3) 0.1618(2) 0.0328(10) Uani 1 1 d . . .
C27 C 0.2979(4) 0.4370(3) 0.1992(2) 0.0293(10) Uani 1 1 d . . .
C28 C 0.0905(4) 0.3143(4) 0.3727(2) 0.0338(11) Uani 1 1 d . . .
C29 C 0.2138(5) 0.2672(4) 0.3625(3) 0.0500(14) Uani 1 1 d . . .
H29 H 0.2635 0.2577 0.3186 0.060 Uiso 1 1 calc R . .
C30 C 0.2648(6) 0.2341(5) 0.4155(3) 0.0648(18) Uani 1 1 d . . .
H30 H 0.3481 0.2032 0.4072 0.078 Uiso 1 1 calc R . .
C31 C 0.1927(7) 0.2466(5) 0.4809(3) 0.0654(18) Uani 1 1 d . . .
H31 H 0.2268 0.2245 0.5170 0.078 Uiso 1 1 calc R . .
C32 C 0.0718(7) 0.2913(5) 0.4921(3) 0.0628(17) Uani 1 1 d . . .
H32 H 0.0224 0.2988 0.5363 0.075 Uiso 1 1 calc R . .
C33 C 0.0200(5) 0.3261(4) 0.4389(2) 0.0480(14) Uani 1 1 d . . .
H33 H -0.0630 0.3578 0.4478 0.058 Uiso 1 1 calc R . .
C34 C -0.0596(5) 0.1137(3) 0.1902(2) 0.0339(11) Uani 1 1 d . . .
C35 C 0.0679(6) 0.1226(4) 0.1644(3) 0.0512(14) Uani 1 1 d . . .
H35 H 0.1140 0.1347 0.1934 0.061 Uiso 1 1 calc R . .
C36 C 0.1235(8) 0.1135(5) 0.0972(3) 0.075(2) Uani 1 1 d . . .
H36 H 0.2075 0.1200 0.0810 0.090 Uiso 1 1 calc R . .
C37 C 0.0610(10) 0.0953(5) 0.0534(3) 0.087(3) Uani 1 1 d . . .
H37 H 0.1017 0.0891 0.0077 0.104 Uiso 1 1 calc R . .
C38 C -0.0634(9) 0.0861(5) 0.0764(3) 0.076(2) Uani 1 1 d . . .
H38 H -0.1073 0.0740 0.0463 0.091 Uiso 1 1 calc R . .
C39 C -0.1241(6) 0.0949(4) 0.1456(3) 0.0523(15) Uani 1 1 d . . .
H39 H -0.2081 0.0880 0.1613 0.063 Uiso 1 1 calc R . .
C40 C -0.2981(5) 0.0196(4) 0.3243(3) 0.0434(13) Uani 1 1 d . . .
C41 C -0.2659(6) -0.0575(4) 0.2805(3) 0.0598(16) Uani 1 1 d . . .
H41 H -0.1939 -0.0589 0.2450 0.072 Uiso 1 1 calc R . .
C42 C -0.3360(8) -0.1327(5) 0.2870(4) 0.088(2) Uani 1 1 d . . .
H42 H -0.3117 -0.1843 0.2565 0.106 Uiso 1 1 calc R . .
C43 C -0.4431(9) -0.1306(7) 0.3397(5) 0.111(3) Uani 1 1 d . . .
H43 H -0.4927 -0.1801 0.3445 0.133 Uiso 1 1 calc R . .
C44 C -0.4753(8) -0.0557(7) 0.3842(5) 0.110(3) Uani 1 1 d . . .
H44 H -0.5464 -0.0556 0.4201 0.132 Uiso 1 1 calc R . .
C45 C -0.4053(7) 0.0204(5) 0.3775(4) 0.077(2) Uani 1 1 d . . .
H45 H -0.4296 0.0716 0.4082 0.092 Uiso 1 1 calc R . .
C46 C -0.2934(5) 0.2218(4) 0.4224(2) 0.0425(13) Uani 1 1 d . . .
C47 C -0.4130(5) 0.2718(4) 0.4244(3) 0.0514(14) Uani 1 1 d . . .
H47 H -0.4437 0.2718 0.3867 0.062 Uiso 1 1 calc R . .
C48 C -0.4874(6) 0.3213(5) 0.4805(3) 0.0656(18) Uani 1 1 d . . .
H48 H -0.5681 0.3531 0.4808 0.079 Uiso 1 1 calc R . .
C49 C -0.4434(7) 0.3243(5) 0.5361(3) 0.076(2) Uani 1 1 d . . .
H49 H -0.4926 0.3596 0.5737 0.091 Uiso 1 1 calc R . .
C50 C -0.3262(7) 0.2746(6) 0.5355(3) 0.073(2) Uani 1 1 d . . .
H50 H -0.2965 0.2753 0.5735 0.087 Uiso 1 1 calc R . .
C51 C -0.2497(6) 0.2226(5) 0.4790(3) 0.0561(15) Uani 1 1 d . . .
H51 H -0.1702 0.1888 0.4796 0.067 Uiso 1 1 calc R . .
C52 C -0.0550(4) 0.3696(3) 0.1623(2) 0.0303(10) Uani 1 1 d . . .
C53 C -0.1709(5) 0.3525(4) 0.1570(3) 0.0407(12) Uani 1 1 d . . .
H53 H -0.2332 0.3431 0.1962 0.049 Uiso 1 1 calc R . .
C54 C -0.1950(6) 0.3493(4) 0.0949(3) 0.0539(15) Uani 1 1 d . . .
H54 H -0.2723 0.3366 0.0925 0.065 Uiso 1 1 calc R . .
C55 C -0.1046(6) 0.3650(5) 0.0368(3) 0.0567(16) Uani 1 1 d . . .
H55 H -0.1206 0.3630 -0.0051 0.068 Uiso 1 1 calc R . .
C56 C 0.0088(6) 0.3834(4) 0.0405(3) 0.0511(14) Uani 1 1 d . . .
H56 H 0.0698 0.3942 0.0010 0.061 Uiso 1 1 calc R . .
C57 C 0.0341(5) 0.3862(4) 0.1030(2) 0.0410(12) Uani 1 1 d . . .
H57 H 0.1115 0.3994 0.1048 0.049 Uiso 1 1 calc R . .
C58 C 0.0875(4) 0.6497(3) 0.1649(2) 0.0340(11) Uani 1 1 d . . .
C59 C -0.0256(5) 0.6387(4) 0.1545(3) 0.0418(12) Uani 1 1 d . . .
H59 H -0.0492 0.5755 0.1601 0.050 Uiso 1 1 calc R . .
C60 C -0.1048(6) 0.7201(4) 0.1359(3) 0.0531(15) Uani 1 1 d . . .
H60 H -0.1803 0.7112 0.1287 0.064 Uiso 1 1 calc R . .
C61 C -0.0717(6) 0.8141(4) 0.1282(3) 0.0540(15) Uani 1 1 d . . .
H61 H -0.1254 0.8691 0.1165 0.065 Uiso 1 1 calc R . .
C62 C 0.0411(6) 0.8263(4) 0.1376(3) 0.0587(16) Uani 1 1 d . . .
H62 H 0.0645 0.8895 0.1315 0.070 Uiso 1 1 calc R . .
C63 C 0.1194(6) 0.7456(4) 0.1561(3) 0.0496(14) Uani 1 1 d . . .
H63 H 0.1951 0.7550 0.1628 0.059 Uiso 1 1 calc R . .
C64 C 0.4123(5) 0.5704(4) 0.1112(2) 0.0368(11) Uani 1 1 d . . .
C65 C 0.3919(6) 0.6182(4) 0.0518(3) 0.0530(15) Uani 1 1 d . . .
H65 H 0.3116 0.6291 0.0455 0.064 Uiso 1 1 calc R . .
C66 C 0.4892(7) 0.6500(5) 0.0017(3) 0.0693(19) Uani 1 1 d . . .
H66 H 0.4740 0.6819 -0.0377 0.083 Uiso 1 1 calc R . .
C67 C 0.6079(7) 0.6340(5) 0.0106(4) 0.073(2) Uani 1 1 d . . .
H67 H 0.6731 0.6559 -0.0225 0.088 Uiso 1 1 calc R . .
C68 C 0.6306(6) 0.5859(5) 0.0681(4) 0.0665(18) Uani 1 1 d . . .
H68 H 0.7115 0.5739 0.0735 0.080 Uiso 1 1 calc R . .
C69 C 0.5329(5) 0.5549(4) 0.1185(3) 0.0523(14) Uani 1 1 d . . .
H69 H 0.5491 0.5233 0.1578 0.063 Uiso 1 1 calc R . .
C70 C 0.3763(4) 0.3377(3) 0.1999(2) 0.0310(10) Uani 1 1 d . . .
C71 C 0.4819(5) 0.3192(4) 0.2241(3) 0.0438(13) Uani 1 1 d . . .
H71 H 0.5097 0.3725 0.2381 0.053 Uiso 1 1 calc R . .
C72 C 0.5466(5) 0.2232(5) 0.2281(4) 0.0628(17) Uani 1 1 d . . .
H72 H 0.6167 0.2123 0.2451 0.075 Uiso 1 1 calc R . .
C73 C 0.5086(6) 0.1453(4) 0.2073(4) 0.0637(17) Uani 1 1 d . . .
H73 H 0.5521 0.0806 0.2104 0.076 Uiso 1 1 calc R . .
C74 C 0.4050(6) 0.1611(4) 0.1813(3) 0.0631(17) Uani 1 1 d . . .
H74 H 0.3797 0.1074 0.1662 0.076 Uiso 1 1 calc R . .
C75 C 0.3393(5) 0.2570(4) 0.1778(3) 0.0449(13) Uani 1 1 d . . .
H75 H 0.2696 0.2676 0.1604 0.054 Uiso 1 1 calc R . .
C76 C 0.4907(11) 0.8499(11) 0.1028(8) 0.168(6) Uani 1 1 d . . .
H76 H 0.504(12) 0.778(10) 0.093(7) 0.202 Uiso 1 1 calc . . .

loop_
_atom_site_aniso_label
_atom_site_aniso_U_11
_atom_site_aniso_U_22
_atom_site_aniso_U_33
_atom_site_aniso_U_23
_atom_site_aniso_U_13
_atom_site_aniso_U_12
Co1 0.0292(3) 0.0318(4) 0.0311(4) -0.0048(3) -0.0027(3) -0.0023(3)
Co2 0.0456(4) 0.0346(4) 0.0281(4) 0.0049(3) -0.0112(3) -0.0064(3)
Co3 0.0339(4) 0.0332(4) 0.0304(4) -0.0053(3) -0.0069(3) -0.0061(3)
Cl1 0.639(15) 0.240(6) 0.223(6) -0.040(5) 0.066(8) -0.268(9)
Cl2 0.124(3) 0.286(6) 0.300(6) -0.013(5) 0.028(3) -0.060(3)
Cl3 0.232(6) 0.159(5) 0.88(2) 0.021(8) -0.240(10) -0.031(4)
C1 0.042(3) 0.049(3) 0.053(4) -0.014(3) 0.005(3) 0.005(3)
C2 0.026(3) 0.060(4) 0.068(4) -0.013(3) -0.004(3) 0.003(3)
C3 0.046(3) 0.048(3) 0.055(4) 0.004(3) -0.005(3) 0.015(3)
C4 0.055(4) 0.036(3) 0.067(4) -0.010(3) 0.002(3) -0.001(3)
C5 0.062(4) 0.042(3) 0.050(3) -0.025(3) 0.000(3) -0.001(3)
C6 0.027(2) 0.033(3) 0.024(2) -0.0039(19) -0.0027(18) -0.0018(19)
C7 0.029(2) 0.026(2) 0.024(2) -0.0015(18) -0.0005(18) -0.0036(19)
C8 0.028(2) 0.027(2) 0.026(2) -0.0016(19) -0.0030(19) -0.0023(19)
C9 0.028(2) 0.034(3) 0.026(2) -0.0020(19) -0.0028(19) -0.005(2)
C10 0.077(4) 0.057(4) 0.061(4) 0.015(3) -0.044(4) -0.009(3)
C11 0.056(4) 0.075(5) 0.076(5) 0.017(4) -0.031(4) 0.000(3)
C12 0.097(6) 0.058(4) 0.065(4) -0.010(4) -0.036(4) 0.034(4)
C13 0.104(6) 0.039(4) 0.091(6) 0.015(4) -0.052(5) -0.010(4)
C14 0.086(5) 0.072(4) 0.049(4) 0.031(3) -0.035(3) -0.018(4)
C15 0.028(2) 0.029(2) 0.025(2) 0.0001(18) -0.0043(19) -0.0011(19)
C16 0.033(2) 0.030(2) 0.025(2) -0.0014(19) -0.0066(19) -0.004(2)
C17 0.041(3) 0.031(3) 0.028(2) 0.001(2) -0.005(2) -0.010(2)
C18 0.042(3) 0.036(3) 0.026(2) -0.004(2) -0.005(2) -0.008(2)
C19 0.082(5) 0.071(4) 0.029(3) -0.013(3) -0.003(3) -0.031(4)
C20 0.065(4) 0.062(4) 0.051(4) -0.029(3) -0.018(3) 0.008(3)
C21 0.094(5) 0.048(4) 0.049(4) -0.012(3) -0.024(4) -0.028(4)
C22 0.053(4) 0.105(6) 0.055(4) -0.023(4) -0.020(3) -0.031(4)
C23 0.101(6) 0.060(4) 0.050(4) -0.014(3) -0.045(4) 0.010(4)
C24 0.031(2) 0.029(2) 0.028(2) -0.0029(19) -0.0099(19) -0.0059(19)
C25 0.035(3) 0.027(2) 0.034(3) -0.001(2) -0.009(2) -0.006(2)
C26 0.037(3) 0.030(2) 0.032(3) -0.004(2) -0.008(2) -0.005(2)
C27 0.030(2) 0.030(2) 0.027(2) -0.0036(19) -0.0047(19) -0.0052(19)
C28 0.038(3) 0.037(3) 0.029(2) 0.002(2) -0.011(2) -0.012(2)
C29 0.036(3) 0.070(4) 0.042(3) 0.012(3) -0.010(2) -0.010(3)
C30 0.050(4) 0.088(5) 0.061(4) 0.019(4) -0.025(3) -0.015(3)
C31 0.074(5) 0.092(5) 0.041(3) 0.020(3) -0.029(3) -0.029(4)
C32 0.076(5) 0.088(5) 0.027(3) -0.004(3) -0.014(3) -0.016(4)
C33 0.049(3) 0.061(4) 0.032(3) -0.004(3) -0.009(2) -0.003(3)
C34 0.049(3) 0.023(2) 0.028(2) -0.0019(19) -0.008(2) -0.005(2)
C35 0.062(4) 0.046(3) 0.039(3) -0.008(2) 0.002(3) -0.011(3)
C36 0.101(6) 0.055(4) 0.046(4) -0.012(3) 0.028(4) -0.020(4)
C37 0.145(8) 0.059(4) 0.032(4) -0.007(3) 0.012(5) -0.007(5)
C38 0.144(8) 0.049(4) 0.040(4) -0.015(3) -0.042(4) 0.004(4)
C39 0.078(4) 0.039(3) 0.040(3) -0.010(2) -0.023(3) 0.005(3)
C40 0.048(3) 0.039(3) 0.044(3) -0.001(2) -0.006(2) -0.018(2)
C41 0.073(4) 0.043(3) 0.060(4) -0.007(3) -0.002(3) -0.022(3)
C42 0.120(7) 0.062(5) 0.084(5) -0.014(4) -0.002(5) -0.049(5)
C43 0.135(8) 0.090(6) 0.113(7) -0.013(5) 0.003(6) -0.086(6)
C44 0.102(6) 0.103(7) 0.117(7) -0.028(6) 0.025(5) -0.071(6)
C45 0.082(5) 0.071(5) 0.072(5) -0.010(4) 0.012(4) -0.043(4)
C46 0.050(3) 0.046(3) 0.031(3) -0.007(2) 0.004(2) -0.025(3)
C47 0.043(3) 0.064(4) 0.042(3) -0.011(3) 0.000(3) -0.008(3)
C48 0.052(4) 0.077(5) 0.060(4) -0.021(3) 0.006(3) -0.014(3)
C49 0.069(5) 0.086(5) 0.058(4) -0.034(4) 0.023(4) -0.022(4)
C50 0.094(6) 0.095(5) 0.033(3) -0.018(3) -0.004(3) -0.040(5)
C51 0.059(4) 0.073(4) 0.037(3) -0.009(3) -0.001(3) -0.026(3)
C52 0.037(3) 0.024(2) 0.027(2) 0.0024(18) -0.005(2) -0.0022(19)
C53 0.037(3) 0.046(3) 0.039(3) 0.005(2) -0.009(2) -0.012(2)
C54 0.056(4) 0.063(4) 0.054(4) 0.007(3) -0.033(3) -0.017(3)
C55 0.076(4) 0.067(4) 0.034(3) 0.003(3) -0.030(3) -0.010(3)
C56 0.062(4) 0.062(4) 0.027(3) 0.004(3) -0.010(3) -0.008(3)
C57 0.043(3) 0.045(3) 0.034(3) -0.001(2) -0.008(2) -0.009(2)
C58 0.038(3) 0.035(3) 0.026(2) 0.000(2) -0.004(2) -0.004(2)
C59 0.042(3) 0.035(3) 0.046(3) 0.001(2) -0.010(2) -0.004(2)
C60 0.056(4) 0.049(3) 0.057(4) -0.007(3) -0.024(3) 0.002(3)
C61 0.068(4) 0.042(3) 0.050(3) 0.003(3) -0.025(3) 0.009(3)
C62 0.081(5) 0.029(3) 0.069(4) 0.007(3) -0.028(4) -0.008(3)
C63 0.056(3) 0.038(3) 0.058(4) 0.004(3) -0.020(3) -0.013(3)
C64 0.038(3) 0.033(3) 0.035(3) -0.005(2) 0.001(2) -0.009(2)
C65 0.054(4) 0.068(4) 0.036(3) 0.002(3) -0.007(3) -0.017(3)
C66 0.080(5) 0.084(5) 0.036(3) 0.009(3) 0.002(3) -0.026(4)
C67 0.060(4) 0.070(5) 0.068(5) 0.005(4) 0.024(4) -0.017(4)
C68 0.040(3) 0.063(4) 0.086(5) -0.001(4) 0.003(3) -0.015(3)
C69 0.041(3) 0.050(3) 0.059(4) 0.004(3) -0.002(3) -0.010(3)
C70 0.030(2) 0.032(3) 0.028(2) -0.0022(19) -0.0026(19) -0.005(2)
C71 0.037(3) 0.041(3) 0.054(3) -0.003(2) -0.012(2) -0.007(2)
C72 0.039(3) 0.057(4) 0.094(5) 0.007(3) -0.030(3) 0.004(3)
C73 0.056(4) 0.036(3) 0.097(5) -0.007(3) -0.021(4) 0.003(3)
C74 0.062(4) 0.041(3) 0.088(5) -0.011(3) -0.021(4) -0.004(3)
C75 0.046(3) 0.038(3) 0.052(3) -0.006(2) -0.016(3) -0.004(2)
C76 0.100(8) 0.160(12) 0.215(15) -0.103(11) 0.007(9) 0.023(8)

loop_
_atom_type_symbol
_atom_type_description
_atom_type_scat_dispersion_real
_atom_type_scat_dispersion_imag
_atom_type_scat_source
C C 0.0033 0.0016 'International Tables Vol C Tables 4.2.6.8 and 6.1.1.4'
H H 0.0000 0.0000 'International Tables Vol C Tables 4.2.6.8 and 6.1.1.4'
Co Co 0.3494 0.9721 'International Tables Vol C Tables 4.2.6.8 and 6.1.1.4'
Cl Cl 0.1484 0.1585 'International Tables Vol C Tables 4.2.6.8 and 6.1.1.4'

loop_
_geom_angle_atom_site_label_1
_geom_angle_atom_site_label_2
_geom_angle_atom_site_label_3
_geom_angle
_geom_angle_site_symmetry_1
_geom_angle_site_symmetry_3
_geom_angle_publ_flag
C7 Co1 C9 63.50(18) . . ?
C7 Co1 C6 43.74(17) . . ?
C9 Co1 C6 43.38(18) . . ?
C7 Co1 C8 43.28(17) . . ?
C9 Co1 C8 43.47(17) . . ?
C6 Co1 C8 62.82(18) . . ?
C7 Co1 C2 121.4(2) . . ?
C9 Co1 C2 148.4(2) . . ?
C6 Co1 C2 115.3(2) . . ?
C8 Co1 C2 161.6(2) . . ?
C7 Co1 C3 111.9(2) . . ?
C9 Co1 C3 171.1(2) . . ?
C6 Co1 C3 139.0(2) . . ?
C8 Co1 C3 127.8(2) . . ?
C2 Co1 C3 40.3(2) . . ?
C7 Co1 C1 153.3(2) . . ?
C9 Co1 C1 120.3(2) . . ?
C6 Co1 C1 118.2(2) . . ?
C8 Co1 C1 158.2(2) . . ?
C2 Co1 C1 40.2(2) . . ?
C3 Co1 C1 67.4(2) . . ?
C7 Co1 C4 130.4(2) . . ?
C9 Co1 C4 137.1(2) . . ?
C6 Co1 C4 174.1(2) . . ?
C8 Co1 C4 113.2(2) . . ?
C2 Co1 C4 66.9(2) . . ?
C3 Co1 C4 39.3(2) . . ?
C1 Co1 C4 67.2(2) . . ?
C7 Co1 C5 166.4(2) . . ?
C9 Co1 C5 116.0(2) . . ?
C6 Co1 C5 145.8(2) . . ?
C8 Co1 C5 126.0(2) . . ?
C2 Co1 C5 66.9(2) . . ?
C3 Co1 C5 66.5(3) . . ?
C1 Co1 C5 39.9(2) . . ?
C4 Co1 C5 39.8(2) . . ?
C16 Co2 C18 63.03(18) . . ?
C16 Co2 C17 43.68(18) . . ?
C18 Co2 C17 43.38(19) . . ?
C16 Co2 C15 43.40(18) . . ?
C18 Co2 C15 43.48(18) . . ?
C17 Co2 C15 63.34(18) . . ?
C16 Co2 C13 127.6(2) . . ?
C18 Co2 C13 134.2(3) . . ?
C17 Co2 C13 108.4(3) . . ?
C15 Co2 C13 170.5(2) . . ?
C16 Co2 C12 111.1(2) . . ?
C18 Co2 C12 168.1(3) . . ?
C17 Co2 C12 125.0(3) . . ?
C15 Co2 C12 139.8(3) . . ?
C13 Co2 C12 39.9(3) . . ?
C16 Co2 C14 162.6(2) . . ?
C18 Co2 C14 115.5(2) . . ?
C17 Co2 C14 122.1(2) . . ?
C15 Co2 C14 148.1(2) . . ?
C13 Co2 C14 39.6(3) . . ?
C12 Co2 C14 66.7(3) . . ?
C16 Co2 C11 123.6(2) . . ?
C18 Co2 C11 152.0(3) . . ?
C17 Co2 C11 161.3(3) . . ?
C15 Co2 C11 119.2(2) . . ?
C13 Co2 C11 66.9(3) . . ?
C12 Co2 C11 39.8(3) . . ?
C14 Co2 C11 66.8(3) . . ?
C16 Co2 C10 156.5(2) . . ?
C18 Co2 C10 123.0(2) . . ?
C17 Co2 C10 157.4(2) . . ?
C15 Co2 C10 122.4(2) . . ?
C13 Co2 C10 67.0(3) . . ?
C12 Co2 C10 66.8(3) . . ?
C14 Co2 C10 40.2(2) . . ?
C11 Co2 C10 39.5(3) . . ?
C27 Co3 C26 43.73(18) . . ?
C27 Co3 C24 43.45(18) . . ?
C26 Co3 C24 63.23(18) . . ?
C27 Co3 C25 63.16(18) . . ?
C26 Co3 C25 43.34(19) . . ?
C24 Co3 C25 43.46(18) . . ?
C27 Co3 C21 154.5(2) . . ?
C26 Co3 C21 117.7(2) . . ?
C24 Co3 C21 155.8(2) . . ?
C25 Co3 C21 118.5(2) . . ?
C27 Co3 C20 166.2(2) . . ?
C26 Co3 C20 143.0(2) . . ?
C24 Co3 C20 124.0(2) . . ?
C25 Co3 C20 112.9(2) . . ?
C21 Co3 C20 39.3(2) . . ?
C27 Co3 C19 132.7(2) . . ?
C26 Co3 C19 175.7(2) . . ?
C24 Co3 C19 112.7(2) . . ?
C25 Co3 C19 134.7(2) . . ?
C21 Co3 C19 66.4(2) . . ?
C20 Co3 C19 39.7(2) . . ?
C27 Co3 C23 115.4(2) . . ?
C26 Co3 C23 141.6(3) . . ?
C24 Co3 C23 129.6(2) . . ?
C25 Co3 C23 172.0(3) . . ?
C21 Co3 C23 66.5(3) . . ?
C20 Co3 C23 66.5(3) . . ?
C19 Co3 C23 39.7(3) . . ?
C27 Co3 C22 124.2(2) . . ?
C26 Co3 C22 116.8(2) . . ?
C24 Co3 C22 164.0(3) . . ?
C25 Co3 C22 148.3(3) . . ?
C21 Co3 C22 40.0(3) . . ?
C20 Co3 C22 66.6(3) . . ?
C19 Co3 C22 66.7(3) . . ?
C23 Co3 C22 39.5(3) . . ?
C5 C1 C2 107.4(5) . . ?
C5 C1 Co1 70.6(3) . . ?
C2 C1 Co1 69.6(3) . . ?
C5 C1 H1 126.3 . . ?
C2 C1 H1 126.3 . . ?
Co1 C1 H1 126.3 . . ?
C1 C2 C3 107.8(5) . . ?
C1 C2 Co1 70.2(3) . . ?
C3 C2 Co1 70.0(3) . . ?
C1 C2 H2 126.1 . . ?
C3 C2 H2 126.1 . . ?
Co1 C2 H2 126.1 . . ?
C4 C3 C2 108.4(6) . . ?
C4 C3 Co1 70.8(3) . . ?
C2 C3 Co1 69.6(3) . . ?
C4 C3 H3 125.8 . . ?
C2 C3 H3 125.8 . . ?
Co1 C3 H3 125.8 . . ?
C3 C4 C5 108.2(5) . . ?
C3 C4 Co1 69.9(3) . . ?
C5 C4 Co1 70.3(3) . . ?
C3 C4 H4 125.9 . . ?
C5 C4 H4 125.9 . . ?
Co1 C4 H4 125.9 . . ?
C1 C5 C4 108.3(6) . . ?
C1 C5 Co1 69.5(3) . . ?
C4 C5 Co1 69.9(3) . . ?
C1 C5 H5 125.9 . . ?
C4 C5 H5 125.9 . . ?
Co1 C5 H5 125.9 . . ?
C15 C6 C9 136.3(4) . . ?
C15 C6 C7 131.9(4) . . ?
C9 C6 C7 90.2(3) . . ?
C15 C6 Co1 131.8(3) . . ?
C9 C6 Co1 68.2(2) . . ?
C7 C6 Co1 67.8(2) . . ?
C52 C7 C8 135.3(4) . . ?
C52 C7 C6 134.0(4) . . ?
C8 C7 C6 89.7(3) . . ?
C52 C7 Co1 128.9(3) . . ?
C8 C7 Co1 68.9(2) . . ?
C6 C7 Co1 68.4(2) . . ?
C24 C8 C7 131.9(4) . . ?
C24 C8 C9 135.6(4) . . ?
C7 C8 C9 90.4(3) . . ?
C24 C8 Co1 133.1(3) . . ?
C7 C8 Co1 67.8(2) . . ?
C9 C8 Co1 67.9(2) . . ?
C6 C9 C28 131.9(4) . . ?
C6 C9 C8 89.7(3) . . ?
C28 C9 C8 136.8(4) . . ?
C6 C9 Co1 68.4(2) . . ?
C28 C9 Co1 130.5(3) . . ?
C8 C9 Co1 68.6(2) . . ?
C11 C10 C14 107.3(6) . . ?
C11 C10 Co2 69.9(3) . . ?
C14 C10 Co2 69.5(3) . . ?
C11 C10 H10 126.4 . . ?
C14 C10 H10 126.4 . . ?
Co2 C10 H10 126.4 . . ?
C10 C11 C12 108.6(6) . . ?
C10 C11 Co2 70.6(4) . . ?
C12 C11 Co2 69.9(4) . . ?
C10 C11 H11 125.7 . . ?
C12 C11 H11 125.7 . . ?
Co2 C11 H11 125.7 . . ?
C11 C12 C13 107.9(6) . . ?
C11 C12 Co2 70.3(4) . . ?
C13 C12 Co2 69.9(4) . . ?
C11 C12 H12 126.1 . . ?
C13 C12 H12 126.1 . . ?
Co2 C12 H12 126.1 . . ?
C14 C13 C12 108.2(7) . . ?
C14 C13 Co2 70.5(4) . . ?
C12 C13 Co2 70.1(4) . . ?
C14 C13 H13 125.9 . . ?
C12 C13 H13 125.9 . . ?
Co2 C13 H13 125.9 . . ?
C13 C14 C10 108.1(6) . . ?
C13 C14 Co2 70.0(3) . . ?
C10 C14 Co2 70.3(3) . . ?
C13 C14 H14 125.9 . . ?
C10 C14 H14 125.9 . . ?
Co2 C14 H14 125.9 . . ?
C6 C15 C16 130.9(4) . . ?
C6 C15 C18 138.1(4) . . ?
C16 C15 C18 89.5(3) . . ?
C6 C15 Co2 131.1(3) . . ?
C16 C15 Co2 67.8(2) . . ?
C18 C15 Co2 67.9(3) . . ?
C15 C16 C34 131.2(4) . . ?
C15 C16 C17 90.4(3) . . ?
C34 C16 C17 138.0(4) . . ?
C15 C16 Co2 68.7(2) . . ?
C34 C16 Co2 125.9(3) . . ?
C17 C16 Co2 68.5(3) . . ?
C40 C17 C18 134.8(4) . . ?
C40 C17 C16 135.8(4) . . ?
C18 C17 C16 89.4(4) . . ?
C40 C17 Co2 122.0(4) . . ?
C18 C17 Co2 68.0(3) . . ?
C16 C17 Co2 67.8(3) . . ?
C17 C18 C15 90.7(4) . . ?
C17 C18 C46 134.9(4) . . ?
C15 C18 C46 132.3(4) . . ?
C17 C18 Co2 68.6(3) . . ?
C15 C18 Co2 68.6(3) . . ?
C46 C18 Co2 132.4(4) . . ?
C20 C19 C23 107.6(6) . . ?
C20 C19 Co3 69.8(3) . . ?
C23 C19 Co3 70.5(3) . . ?
C20 C19 H19 126.2 . . ?
C23 C19 H19 126.2 . . ?
Co3 C19 H19 126.2 . . ?
C21 C20 C19 108.5(6) . . ?
C21 C20 Co3 70.2(3) . . ?
C19 C20 Co3 70.5(3) . . ?
C21 C20 H20 125.7 . . ?
C19 C20 H20 125.7 . . ?
Co3 C20 H20 125.7 . . ?
C20 C21 C22 108.7(6) . . ?
C20 C21 Co3 70.5(3) . . ?
C22 C21 Co3 70.9(3) . . ?
C20 C21 H21 125.6 . . ?
C22 C21 H21 125.6 . . ?
Co3 C21 H21 125.6 . . ?
C23 C22 C21 106.9(6) . . ?
C23 C22 Co3 70.1(3) . . ?
C21 C22 Co3 69.1(3) . . ?
C23 C22 H22 126.5 . . ?
C21 C22 H22 126.5 . . ?
Co3 C22 H22 126.5 . . ?
C22 C23 C19 108.3(6) . . ?
C22 C23 Co3 70.4(3) . . ?
C19 C23 Co3 69.8(3) . . ?
C22 C23 H23 125.8 . . ?
C19 C23 H23 125.8 . . ?
Co3 C23 H23 125.8 . . ?
C8 C24 C27 130.8(4) . . ?
C8 C24 C25 138.2(4) . . ?
C27 C24 C25 89.8(3) . . ?
C8 C24 Co3 130.0(3) . . ?
C27 C24 Co3 67.3(2) . . ?
C25 C24 Co3 68.6(2) . . ?
C26 C25 C58 132.9(4) . . ?
C26 C25 C24 89.8(4) . . ?
C58 C25 C24 136.8(4) . . ?
C26 C25 Co3 67.5(3) . . ?
C58 C25 Co3 127.1(3) . . ?
C24 C25 Co3 68.0(2) . . ?
C64 C26 C27 133.3(4) . . ?
C64 C26 C25 135.1(4) . . ?
C27 C26 C25 90.0(4) . . ?
C64 C26 Co3 130.9(3) . . ?
C27 C26 Co3 67.7(2) . . ?
C25 C26 Co3 69.2(3) . . ?
C24 C27 C26 90.4(4) . . ?
C24 C27 C70 130.2(4) . . ?
C26 C27 C70 136.8(4) . . ?
C24 C27 Co3 69.3(2) . . ?
C26 C27 Co3 68.6(2) . . ?
C70 C27 Co3 133.0(3) . . ?
C33 C28 C29 117.1(5) . . ?
C33 C28 C9 122.0(4) . . ?
C29 C28 C9 120.8(4) . . ?
C30 C29 C28 121.8(5) . . ?
C30 C29 H29 119.1 . . ?
C28 C29 H29 119.1 . . ?
C29 C30 C31 120.0(6) . . ?
C29 C30 H30 120.0 . . ?
C31 C30 H30 120.0 . . ?
C32 C31 C30 119.2(6) . . ?
C32 C31 H31 120.4 . . ?
C30 C31 H31 120.4 . . ?
C31 C32 C33 121.1(6) . . ?
C31 C32 H32 119.4 . . ?
C33 C32 H32 119.4 . . ?
C28 C33 C32 120.7(5) . . ?
C28 C33 H33 119.6 . . ?
C32 C33 H33 119.6 . . ?
C39 C34 C35 118.0(5) . . ?
C39 C34 C16 122.4(5) . . ?
C35 C34 C16 119.4(4) . . ?
C36 C35 C34 120.1(6) . . ?
C36 C35 H35 119.9 . . ?
C34 C35 H35 119.9 . . ?
C37 C36 C35 122.1(7) . . ?
C37 C36 H36 118.9 . . ?
C35 C36 H36 118.9 . . ?
C36 C37 C38 119.7(6) . . ?
C36 C37 H37 120.1 . . ?
C38 C37 H37 120.1 . . ?
C37 C38 C39 119.8(6) . . ?
C37 C38 H38 120.1 . . ?
C39 C38 H38 120.1 . . ?
C34 C39 C38 120.2(6) . . ?
C34 C39 H39 119.9 . . ?
C38 C39 H39 119.9 . . ?
C41 C40 C45 118.1(5) . . ?
C41 C40 C17 121.2(5) . . ?
C45 C40 C17 120.7(5) . . ?
C40 C41 C42 122.5(6) . . ?
C40 C41 H41 118.7 . . ?
C42 C41 H41 118.7 . . ?
C41 C42 C43 118.9(7) . . ?
C41 C42 H42 120.6 . . ?
C43 C42 H42 120.6 . . ?
C44 C43 C42 119.5(7) . . ?
C44 C43 H43 120.2 . . ?
C42 C43 H43 120.2 . . ?
C43 C44 C45 121.7(7) . . ?
C43 C44 H44 119.2 . . ?
C45 C44 H44 119.2 . . ?
C44 C45 C40 119.3(7) . . ?
C44 C45 H45 120.3 . . ?
C40 C45 H45 120.3 . . ?
C51 C46 C47 118.2(5) . . ?
C51 C46 C18 121.9(5) . . ?
C47 C46 C18 119.7(5) . . ?
C48 C47 C46 121.7(6) . . ?
C48 C47 H47 119.2 . . ?
C46 C47 H47 119.2 . . ?
C49 C48 C47 120.3(6) . . ?
C49 C48 H48 119.8 . . ?
C47 C48 H48 119.8 . . ?
C50 C49 C48 119.0(6) . . ?
C50 C49 H49 120.5 . . ?
C48 C49 H49 120.5 . . ?
C49 C50 C51 121.4(6) . . ?
C49 C50 H50 119.3 . . ?
C51 C50 H50 119.3 . . ?
C46 C51 C50 119.4(6) . . ?
C46 C51 H51 120.3 . . ?
C50 C51 H51 120.3 . . ?
C57 C52 C53 117.7(4) . . ?
C57 C52 C7 120.2(4) . . ?
C53 C52 C7 122.1(4) . . ?
C54 C53 C52 121.4(5) . . ?
C54 C53 H53 119.3 . . ?
C52 C53 H53 119.3 . . ?
C55 C54 C53 119.8(5) . . ?
C55 C54 H54 120.1 . . ?
C53 C54 H54 120.1 . . ?
C56 C55 C54 120.0(5) . . ?
C56 C55 H55 120.0 . . ?
C54 C55 H55 120.0 . . ?
C55 C56 C57 120.5(5) . . ?
C55 C56 H56 119.7 . . ?
C57 C56 H56 119.7 . . ?
C52 C57 C56 120.6(5) . . ?
C52 C57 H57 119.7 . . ?
C56 C57 H57 119.7 . . ?
C59 C58 C63 117.7(5) . . ?
C59 C58 C25 121.2(4) . . ?
C63 C58 C25 121.1(5) . . ?
C58 C59 C60 121.2(5) . . ?
C58 C59 H59 119.4 . . ?
C60 C59 H59 119.4 . . ?
C61 C60 C59 120.0(5) . . ?
C61 C60 H60 120.0 . . ?
C59 C60 H60 120.0 . . ?
C62 C61 C60 119.6(5) . . ?
C62 C61 H61 120.2 . . ?
C60 C61 H61 120.2 . . ?
C63 C62 C61 120.3(5) . . ?
C63 C62 H62 119.9 . . ?
C61 C62 H62 119.9 . . ?
C62 C63 C58 121.2(5) . . ?
C62 C63 H63 119.4 . . ?
C58 C63 H63 119.4 . . ?
C69 C64 C65 117.8(5) . . ?
C69 C64 C26 121.9(5) . . ?
C65 C64 C26 120.2(5) . . ?
C66 C65 C64 121.3(6) . . ?
C66 C65 H65 119.4 . . ?
C64 C65 H65 119.4 . . ?
C67 C66 C65 119.6(6) . . ?
C67 C66 H66 120.2 . . ?
C65 C66 H66 120.2 . . ?
C68 C67 C66 120.2(6) . . ?
C68 C67 H67 119.9 . . ?
C66 C67 H67 119.9 . . ?
C67 C68 C69 120.2(6) . . ?
C67 C68 H68 119.9 . . ?
C69 C68 H68 119.9 . . ?
C64 C69 C68 121.0(6) . . ?
C64 C69 H69 119.5 . . ?
C68 C69 H69 119.5 . . ?
C71 C70 C75 118.0(4) . . ?
C71 C70 C27 123.8(4) . . ?
C75 C70 C27 118.2(4) . . ?
C72 C71 C70 121.2(5) . . ?
C72 C71 H71 119.4 . . ?
C70 C71 H71 119.4 . . ?
C73 C72 C71 120.2(6) . . ?
C73 C72 H72 119.9 . . ?
C71 C72 H72 119.9 . . ?
C72 C73 C74 120.2(6) . . ?
C72 C73 H73 119.9 . . ?
C74 C73 H73 119.9 . . ?
C75 C74 C73 119.7(6) . . ?
C75 C74 H74 120.1 . . ?
C73 C74 H74 120.1 . . ?
C74 C75 C70 120.6(5) . . ?
C74 C75 H75 119.7 . . ?
C70 C75 H75 119.7 . . ?
Cl1 C76 Cl2 109.6(10) . . ?
Cl1 C76 Cl3 92.0(7) . . ?
Cl2 C76 Cl3 115.1(11) . . ?
Cl1 C76 H76 127(6) . . ?
Cl2 C76 H76 101(5) . . ?
Cl3 C76 H76 113(6) . . ?

loop_
_geom_bond_atom_site_label_1
_geom_bond_atom_site_label_2
_geom_bond_distance
_geom_bond_site_symmetry_2
_geom_bond_publ_flag
Co1 C7 1.984(4) . ?
Co1 C9 1.989(4) . ?
Co1 C6 1.993(4) . ?
Co1 C8 1.998(4) . ?
Co1 C2 2.060(5) . ?
Co1 C3 2.065(5) . ?
Co1 C1 2.068(5) . ?
Co1 C4 2.077(5) . ?
Co1 C5 2.082(5) . ?
Co2 C16 1.972(4) . ?
Co2 C18 1.974(5) . ?
Co2 C17 1.982(5) . ?
Co2 C15 1.984(4) . ?
Co2 C13 2.051(6) . ?
Co2 C12 2.054(6) . ?
Co2 C14 2.057(5) . ?
Co2 C11 2.059(6) . ?
Co2 C10 2.069(6) . ?
Co3 C27 1.962(4) . ?
Co3 C26 1.974(5) . ?
Co3 C24 1.990(4) . ?
Co3 C25 1.998(5) . ?
Co3 C21 2.040(5) . ?
Co3 C20 2.044(5) . ?
Co3 C19 2.052(5) . ?
Co3 C23 2.062(6) . ?
Co3 C22 2.064(6) . ?
Cl1 C76 1.603(15) . ?
Cl2 C76 1.606(15) . ?
Cl3 C76 1.630(15) . ?
C1 C5 1.414(8) . ?
C1 C2 1.418(8) . ?
C1 H1 0.9800 . ?
C2 C3 1.421(8) . ?
C2 H2 0.9800 . ?
C3 C4 1.391(8) . ?
C3 H3 0.9800 . ?
C4 C5 1.415(8) . ?
C4 H4 0.9800 . ?
C5 H5 0.9800 . ?
C6 C15 1.462(6) . ?
C6 C9 1.472(6) . ?
C6 C7 1.481(6) . ?
C7 C52 1.450(6) . ?
C7 C8 1.469(6) . ?
C8 C24 1.449(6) . ?
C8 C9 1.477(6) . ?
C9 C28 1.475(6) . ?
C10 C11 1.393(9) . ?
C10 C14 1.419(9) . ?
C10 H10 0.9800 . ?
C11 C12 1.401(10) . ?
C11 H11 0.9800 . ?
C12 C13 1.402(10) . ?
C12 H12 0.9800 . ?
C13 C14 1.390(9) . ?
C13 H13 0.9800 . ?
C14 H14 0.9800 . ?
C15 C16 1.463(6) . ?
C15 C18 1.466(6) . ?
C16 C34 1.470(6) . ?
C16 C17 1.471(6) . ?
C17 C40 1.462(6) . ?
C17 C18 1.462(6) . ?
C18 C46 1.480(6) . ?
C19 C20 1.390(9) . ?
C19 C23 1.399(9) . ?
C19 H19 0.9800 . ?
C20 C21 1.372(9) . ?
C20 H20 0.9800 . ?
C21 C22 1.405(9) . ?
C21 H21 0.9800 . ?
C22 C23 1.394(9) . ?
C22 H22 0.9800 . ?
C23 H23 0.9800 . ?
C24 C27 1.463(6) . ?
C24 C25 1.476(6) . ?
C25 C26 1.467(6) . ?
C25 C58 1.468(6) . ?
C26 C64 1.465(6) . ?
C26 C27 1.466(6) . ?
C27 C70 1.472(6) . ?
C28 C33 1.383(7) . ?
C28 C29 1.385(7) . ?
C29 C30 1.373(8) . ?
C29 H29 0.9300 . ?
C30 C31 1.376(9) . ?
C30 H30 0.9300 . ?
C31 C32 1.350(9) . ?
C31 H31 0.9300 . ?
C32 C33 1.387(8) . ?
C32 H32 0.9300 . ?
C33 H33 0.9300 . ?
C34 C39 1.379(7) . ?
C34 C35 1.409(7) . ?
C35 C36 1.360(8) . ?
C35 H35 0.9300 . ?
C36 C37 1.344(11) . ?
C36 H36 0.9300 . ?
C37 C38 1.373(11) . ?
C37 H37 0.9300 . ?
C38 C39 1.407(9) . ?
C38 H38 0.9300 . ?
C39 H39 0.9300 . ?
C40 C41 1.368(7) . ?
C40 C45 1.390(8) . ?
C41 C42 1.373(8) . ?
C41 H41 0.9300 . ?
C42 C43 1.381(11) . ?
C42 H42 0.9300 . ?
C43 C44 1.355(11) . ?
C43 H43 0.9300 . ?
C44 C45 1.382(9) . ?
C44 H44 0.9300 . ?
C45 H45 0.9300 . ?
C46 C51 1.383(7) . ?
C46 C47 1.384(8) . ?
C47 C48 1.372(8) . ?
C47 H47 0.9300 . ?
C48 C49 1.371(10) . ?
C48 H48 0.9300 . ?
C49 C50 1.365(10) . ?
C49 H49 0.9300 . ?
C50 C51 1.400(8) . ?
C50 H50 0.9300 . ?
C51 H51 0.9300 . ?
C52 C57 1.384(6) . ?
C52 C53 1.395(7) . ?
C53 C54 1.382(7) . ?
C53 H53 0.9300 . ?
C54 C55 1.373(8) . ?
C54 H54 0.9300 . ?
C55 C56 1.365(8) . ?
C55 H55 0.9300 . ?
C56 C57 1.394(7) . ?
C56 H56 0.9300 . ?
C57 H57 0.9300 . ?
C58 C59 1.380(7) . ?
C58 C63 1.393(7) . ?
C59 C60 1.385(7) . ?
C59 H59 0.9300 . ?
C60 C61 1.374(8) . ?
C60 H60 0.9300 . ?
C61 C62 1.374(8) . ?
C61 H61 0.9300 . ?
C62 C63 1.372(8) . ?
C62 H62 0.9300 . ?
C63 H63 0.9300 . ?
C64 C69 1.381(7) . ?
C64 C65 1.391(7) . ?
C65 C66 1.389(8) . ?
C65 H65 0.9300 . ?
C66 C67 1.372(9) . ?
C66 H66 0.9300 . ?
C67 C68 1.366(9) . ?
C67 H67 0.9300 . ?
C68 C69 1.391(8) . ?
C68 H68 0.9300 . ?
C69 H69 0.9300 . ?
C70 C71 1.383(7) . ?
C70 C75 1.385(7) . ?
C71 C72 1.379(8) . ?
C71 H71 0.9300 . ?
C72 C73 1.346(8) . ?
C72 H72 0.9300 . ?
C73 C74 1.384(8) . ?
C73 H73 0.9300 . ?
C74 C75 1.381(7) . ?
C74 H74 0.9300 . ?
C75 H75 0.9300 . ?
C76 H76 0.99(13) . ?

loop_
_geom_torsion_atom_site_label_1
_geom_torsion_atom_site_label_2
_geom_torsion_atom_site_label_3
_geom_torsion_atom_site_label_4
_geom_torsion
_geom_torsion_site_symmetry_1
_geom_torsion_site_symmetry_2
_geom_torsion_site_symmetry_3
_geom_torsion_site_symmetry_4
_geom_torsion_publ_flag
C7 Co1 C1 C5 -174.0(4) . . . . ?
C9 Co1 C1 C5 95.3(4) . . . . ?
C6 Co1 C1 C5 145.4(3) . . . . ?
C8 Co1 C1 C5 58.5(7) . . . . ?
C2 Co1 C1 C5 -117.9(5) . . . . ?
C3 Co1 C1 C5 -79.9(4) . . . . ?
C4 Co1 C1 C5 -37.2(4) . . . . ?
C7 Co1 C1 C2 -56.0(6) . . . . ?
C9 Co1 C1 C2 -146.8(3) . . . . ?
C6 Co1 C1 C2 -96.7(4) . . . . ?
C8 Co1 C1 C2 176.4(5) . . . . ?
C3 Co1 C1 C2 38.1(4) . . . . ?
C4 Co1 C1 C2 80.8(4) . . . . ?
C5 Co1 C1 C2 117.9(5) . . . . ?
C5 C1 C2 C3 0.6(6) . . . . ?
Co1 C1 C2 C3 -60.3(4) . . . . ?
C5 C1 C2 Co1 60.8(4) . . . . ?
C7 Co1 C2 C1 154.1(3) . . . . ?
C9 Co1 C2 C1 64.5(5) . . . . ?
C6 Co1 C2 C1 104.5(4) . . . . ?
C8 Co1 C2 C1 -175.8(6) . . . . ?
C3 Co1 C2 C1 -118.4(5) . . . . ?
C4 Co1 C2 C1 -81.4(4) . . . . ?
C5 Co1 C2 C1 -38.0(3) . . . . ?
C7 Co1 C2 C3 -87.5(4) . . . . ?
C9 Co1 C2 C3 -177.1(4) . . . . ?
C6 Co1 C2 C3 -137.1(4) . . . . ?
C8 Co1 C2 C3 -57.4(8) . . . . ?
C1 Co1 C2 C3 118.4(5) . . . . ?
C4 Co1 C2 C3 37.0(4) . . . . ?
C5 Co1 C2 C3 80.4(4) . . . . ?
C1 C2 C3 C4 -0.1(6) . . . . ?
Co1 C2 C3 C4 -60.5(4) . . . . ?
C1 C2 C3 Co1 60.4(4) . . . . ?
C7 Co1 C3 C4 -127.7(3) . . . . ?
C6 Co1 C3 C4 -171.3(3) . . . . ?
C8 Co1 C3 C4 -80.7(4) . . . . ?
C2 Co1 C3 C4 119.0(5) . . . . ?
C1 Co1 C3 C4 81.1(4) . . . . ?
C5 Co1 C3 C4 37.6(3) . . . . ?
C7 Co1 C3 C2 113.2(4) . . . . ?
C6 Co1 C3 C2 69.6(5) . . . . ?
C8 Co1 C3 C2 160.3(3) . . . . ?
C1 Co1 C3 C2 -37.9(4) . . . . ?
C4 Co1 C3 C2 -119.0(5) . . . . ?
C5 Co1 C3 C2 -81.4(4) . . . . ?
C2 C3 C4 C5 -0.4(6) . . . . ?
Co1 C3 C4 C5 -60.1(4) . . . . ?
C2 C3 C4 Co1 59.8(4) . . . . ?
C7 Co1 C4 C3 74.5(4) . . . . ?
C9 Co1 C4 C3 167.7(3) . . . . ?
C8 Co1 C4 C3 122.0(3) . . . . ?
C2 Co1 C4 C3 -37.9(3) . . . . ?
C1 Co1 C4 C3 -81.7(4) . . . . ?
C5 Co1 C4 C3 -119.0(5) . . . . ?
C7 Co1 C4 C5 -166.6(3) . . . . ?
C9 Co1 C4 C5 -73.4(4) . . . . ?
C8 Co1 C4 C5 -119.1(4) . . . . ?
C2 Co1 C4 C5 81.0(4) . . . . ?
C3 Co1 C4 C5 119.0(5) . . . . ?
C1 Co1 C4 C5 37.2(4) . . . . ?
C2 C1 C5 C4 -0.8(6) . . . . ?
Co1 C1 C5 C4 59.4(4) . . . . ?
C2 C1 C5 Co1 -60.2(4) . . . . ?
C3 C4 C5 C1 0.7(6) . . . . ?
Co1 C4 C5 C1 -59.2(4) . . . . ?
C3 C4 C5 Co1 59.9(4) . . . . ?
C7 Co1 C5 C1 168.4(8) . . . . ?
C9 Co1 C5 C1 -107.0(4) . . . . ?
C6 Co1 C5 C1 -63.2(5) . . . . ?
C8 Co1 C5 C1 -156.9(3) . . . . ?
C2 Co1 C5 C1 38.3(4) . . . . ?
C3 Co1 C5 C1 82.4(4) . . . . ?
C4 Co1 C5 C1 119.5(5) . . . . ?
C7 Co1 C5 C4 48.9(11) . . . . ?
C9 Co1 C5 C4 133.5(4) . . . . ?
C6 Co1 C5 C4 177.3(4) . . . . ?
C8 Co1 C5 C4 83.5(4) . . . . ?
C2 Co1 C5 C4 -81.2(4) . . . . ?
C3 Co1 C5 C4 -37.1(4) . . . . ?
C1 Co1 C5 C4 -119.5(5) . . . . ?
C7 Co1 C6 C15 -127.1(5) . . . . ?
C9 Co1 C6 C15 133.3(5) . . . . ?
C8 Co1 C6 C15 -176.8(5) . . . . ?
C2 Co1 C6 C15 -17.3(5) . . . . ?
C3 Co1 C6 C15 -59.4(5) . . . . ?
C1 Co1 C6 C15 27.9(5) . . . . ?
C5 Co1 C6 C15 68.3(6) . . . . ?
C7 Co1 C6 C9 99.6(3) . . . . ?
C8 Co1 C6 C9 49.9(2) . . . . ?
C2 Co1 C6 C9 -150.6(3) . . . . ?
C3 Co1 C6 C9 167.3(3) . . . . ?
C1 Co1 C6 C9 -105.5(3) . . . . ?
C5 Co1 C6 C9 -65.0(4) . . . . ?
C9 Co1 C6 C7 -99.6(3) . . . . ?
C8 Co1 C6 C7 -49.7(3) . . . . ?
C2 Co1 C6 C7 109.8(3) . . . . ?
C3 Co1 C6 C7 67.7(4) . . . . ?
C1 Co1 C6 C7 155.0(3) . . . . ?
C5 Co1 C6 C7 -164.6(4) . . . . ?
C15 C6 C7 C52 3.2(8) . . . . ?
C9 C6 C7 C52 169.9(5) . . . . ?
Co1 C6 C7 C52 -123.8(5) . . . . ?
C15 C6 C7 C8 -165.7(5) . . . . ?
C9 C6 C7 C8 1.1(3) . . . . ?
Co1 C6 C7 C8 67.3(2) . . . . ?
C15 C6 C7 Co1 127.0(5) . . . . ?
C9 C6 C7 Co1 -66.3(2) . . . . ?
C9 Co1 C7 C52 179.0(5) . . . . ?
C6 Co1 C7 C52 129.8(5) . . . . ?
C8 Co1 C7 C52 -131.8(5) . . . . ?
C2 Co1 C7 C52 34.8(5) . . . . ?
C3 Co1 C7 C52 -9.3(5) . . . . ?
C1 Co1 C7 C52 73.6(6) . . . . ?
C4 Co1 C7 C52 -50.4(5) . . . . ?
C5 Co1 C7 C52 -89.7(10) . . . . ?
C9 Co1 C7 C8 -49.2(3) . . . . ?
C6 Co1 C7 C8 -98.4(3) . . . . ?
C2 Co1 C7 C8 166.6(3) . . . . ?
C3 Co1 C7 C8 122.5(3) . . . . ?
C1 Co1 C7 C8 -154.6(5) . . . . ?
C4 Co1 C7 C8 81.4(4) . . . . ?
C5 Co1 C7 C8 42.1(10) . . . . ?
C9 Co1 C7 C6 49.2(3) . . . . ?
C8 Co1 C7 C6 98.4(3) . . . . ?
C2 Co1 C7 C6 -95.0(3) . . . . ?
C3 Co1 C7 C6 -139.1(3) . . . . ?
C1 Co1 C7 C6 -56.2(6) . . . . ?
C4 Co1 C7 C6 179.8(3) . . . . ?
C5 Co1 C7 C6 140.5(9) . . . . ?
C52 C7 C8 C24 -4.3(8) . . . . ?
C6 C7 C8 C24 164.3(5) . . . . ?
Co1 C7 C8 C24 -128.7(5) . . . . ?
C52 C7 C8 C9 -169.7(5) . . . . ?
C6 C7 C8 C9 -1.1(3) . . . . ?
Co1 C7 C8 C9 65.9(2) . . . . ?
C52 C7 C8 Co1 124.4(5) . . . . ?
C6 C7 C8 Co1 -66.9(2) . . . . ?
C7 Co1 C8 C24 127.3(5) . . . . ?
C9 Co1 C8 C24 -132.6(5) . . . . ?
C6 Co1 C8 C24 177.6(5) . . . . ?
C2 Co1 C8 C24 88.8(8) . . . . ?
C3 Co1 C8 C24 45.1(5) . . . . ?
C1 Co1 C8 C24 -83.9(7) . . . . ?
C4 Co1 C8 C24 2.3(5) . . . . ?
C5 Co1 C8 C24 -41.4(5) . . . . ?
C9 Co1 C8 C7 100.0(3) . . . . ?
C6 Co1 C8 C7 50.3(2) . . . . ?
C2 Co1 C8 C7 -38.6(7) . . . . ?
C3 Co1 C8 C7 -82.2(3) . . . . ?
C1 Co1 C8 C7 148.7(5) . . . . ?
C4 Co1 C8 C7 -125.0(3) . . . . ?
C5 Co1 C8 C7 -168.8(3) . . . . ?
C7 Co1 C8 C9 -100.0(3) . . . . ?
C6 Co1 C8 C9 -49.8(3) . . . . ?
C2 Co1 C8 C9 -138.6(6) . . . . ?
C3 Co1 C8 C9 177.8(3) . . . . ?
C1 Co1 C8 C9 48.7(6) . . . . ?
C4 Co1 C8 C9 135.0(3) . . . . ?
C5 Co1 C8 C9 91.2(3) . . . . ?
C15 C6 C9 C28 -2.6(8) . . . . ?
C7 C6 C9 C28 -168.3(5) . . . . ?
Co1 C6 C9 C28 125.7(5) . . . . ?
C15 C6 C9 C8 164.7(5) . . . . ?
C7 C6 C9 C8 -1.1(3) . . . . ?
Co1 C6 C9 C8 -67.0(2) . . . . ?
C15 C6 C9 Co1 -128.3(5) . . . . ?
C7 C6 C9 Co1 65.9(2) . . . . ?
C24 C8 C9 C6 -163.3(5) . . . . ?
C7 C8 C9 C6 1.1(3) . . . . ?
Co1 C8 C9 C6 66.9(2) . . . . ?
C24 C8 C9 C28 2.8(9) . . . . ?
C7 C8 C9 C28 167.2(5) . . . . ?
Co1 C8 C9 C28 -127.0(6) . . . . ?
C24 C8 C9 Co1 129.8(5) . . . . ?
C7 C8 C9 Co1 -65.8(2) . . . . ?
C7 Co1 C9 C6 -49.6(2) . . . . ?
C8 Co1 C9 C6 -98.6(3) . . . . ?
C2 Co1 C9 C6 57.9(5) . . . . ?
C4 Co1 C9 C6 -171.5(3) . . . . ?
C5 Co1 C9 C6 145.5(3) . . . . ?
C7 Co1 C9 C28 -177.0(5) . . . . ?
C6 Co1 C9 C28 -127.3(5) . . . . ?
C8 Co1 C9 C28 134.1(5) . . . . ?
C2 Co1 C9 C28 -69.5(6) . . . . ?
C1 Co1 C9 C28 -27.1(5) . . . . ?
C4 Co1 C9 C28 61.2(5) . . . . ?
C5 Co1 C9 C28 18.2(5) . . . . ?
C7 Co1 C9 C8 49.0(2) . . . . ?
C6 Co1 C9 C8 98.6(3) . . . . ?
C2 Co1 C9 C8 156.5(4) . . . . ?
C1 Co1 C9 C8 -161.1(3) . . . . ?
C4 Co1 C9 C8 -72.9(4) . . . . ?
C5 Co1 C9 C8 -115.9(3) . . . . ?
C16 Co2 C10 C11 -52.2(8) . . . . ?
C18 Co2 C10 C11 -150.1(4) . . . . ?
C17 Co2 C10 C11 163.9(5) . . . . ?
C15 Co2 C10 C11 -97.9(4) . . . . ?
C13 Co2 C10 C11 81.0(5) . . . . ?
C12 Co2 C10 C11 37.5(4) . . . . ?
C14 Co2 C10 C11 118.4(6) . . . . ?
C16 Co2 C10 C14 -170.5(5) . . . . ?
C18 Co2 C10 C14 91.5(4) . . . . ?
C17 Co2 C10 C14 45.5(8) . . . . ?
C15 Co2 C10 C14 143.7(4) . . . . ?
C13 Co2 C10 C14 -37.3(4) . . . . ?
C12 Co2 C10 C14 -80.9(5) . . . . ?
C11 Co2 C10 C14 -118.4(6) . . . . ?
C14 C10 C11 C12 -0.2(7) . . . . ?
Co2 C10 C11 C12 -59.8(4) . . . . ?
C14 C10 C11 Co2 59.7(4) . . . . ?
C16 Co2 C11 C10 157.8(3) . . . . ?
C18 Co2 C11 C10 62.7(7) . . . . ?
C17 Co2 C11 C10 -160.6(6) . . . . ?
C15 Co2 C11 C10 106.7(4) . . . . ?
C13 Co2 C11 C10 -81.4(4) . . . . ?
C12 Co2 C11 C10 -119.2(6) . . . . ?
C14 Co2 C11 C10 -38.2(4) . . . . ?
C16 Co2 C11 C12 -83.0(5) . . . . ?
C18 Co2 C11 C12 -178.0(5) . . . . ?
C17 Co2 C11 C12 -41.4(9) . . . . ?
C15 Co2 C11 C12 -134.1(4) . . . . ?
C13 Co2 C11 C12 37.8(4) . . . . ?
C14 Co2 C11 C12 81.0(5) . . . . ?
C10 Co2 C11 C12 119.2(6) . . . . ?
C10 C11 C12 C13 0.2(7) . . . . ?
Co2 C11 C12 C13 -60.1(4) . . . . ?
C10 C11 C12 Co2 60.3(4) . . . . ?
C16 Co2 C12 C11 117.6(4) . . . . ?
C18 Co2 C12 C11 175.5(11) . . . . ?
C17 Co2 C12 C11 165.0(4) . . . . ?
C15 Co2 C12 C11 76.2(5) . . . . ?
C13 Co2 C12 C11 -118.6(6) . . . . ?
C14 Co2 C12 C11 -81.1(4) . . . . ?
C10 Co2 C12 C11 -37.1(4) . . . . ?
C16 Co2 C12 C13 -123.9(4) . . . . ?
C18 Co2 C12 C13 -65.9(13) . . . . ?
C17 Co2 C12 C13 -76.4(5) . . . . ?
C15 Co2 C12 C13 -165.3(4) . . . . ?
C14 Co2 C12 C13 37.5(4) . . . . ?
C11 Co2 C12 C13 118.6(6) . . . . ?
C10 Co2 C12 C13 81.4(4) . . . . ?
C11 C12 C13 C14 -0.2(7) . . . . ?
Co2 C12 C13 C14 -60.5(5) . . . . ?
C11 C12 C13 Co2 60.3(4) . . . . ?
C16 Co2 C13 C14 -163.6(4) . . . . ?
C18 Co2 C13 C14 -76.5(5) . . . . ?
C17 Co2 C13 C14 -118.4(4) . . . . ?
C12 Co2 C13 C14 118.7(6) . . . . ?
C11 Co2 C13 C14 81.0(5) . . . . ?
C10 Co2 C13 C14 37.9(4) . . . . ?
C16 Co2 C13 C12 77.8(5) . . . . ?
C18 Co2 C13 C12 164.8(4) . . . . ?
C17 Co2 C13 C12 122.9(4) . . . . ?
C14 Co2 C13 C12 -118.7(6) . . . . ?
C11 Co2 C13 C12 -37.7(4) . . . . ?
C10 Co2 C13 C12 -80.7(5) . . . . ?
C12 C13 C14 C10 0.1(7) . . . . ?
Co2 C13 C14 C10 -60.2(4) . . . . ?
C12 C13 C14 Co2 60.3(4) . . . . ?
C11 C10 C14 C13 0.1(7) . . . . ?
Co2 C10 C14 C13 60.0(4) . . . . ?
C11 C10 C14 Co2 -59.9(4) . . . . ?
C16 Co2 C14 C13 48.5(10) . . . . ?
C18 Co2 C14 C13 129.4(5) . . . . ?
C17 Co2 C14 C13 80.0(5) . . . . ?
C15 Co2 C14 C13 170.4(4) . . . . ?
C12 Co2 C14 C13 -37.8(5) . . . . ?
C11 Co2 C14 C13 -81.3(5) . . . . ?
C10 Co2 C14 C13 -118.8(7) . . . . ?
C16 Co2 C14 C10 167.4(7) . . . . ?
C18 Co2 C14 C10 -111.8(4) . . . . ?
C17 Co2 C14 C10 -161.2(4) . . . . ?
C15 Co2 C14 C10 -70.8(6) . . . . ?
C13 Co2 C14 C10 118.8(7) . . . . ?
C12 Co2 C14 C10 81.0(5) . . . . ?
C11 Co2 C14 C10 37.5(4) . . . . ?
C9 C6 C15 C16 -129.3(6) . . . . ?
C7 C6 C15 C16 31.4(8) . . . . ?
Co1 C6 C15 C16 128.4(5) . . . . ?
C9 C6 C15 C18 69.1(8) . . . . ?
C7 C6 C15 C18 -130.2(6) . . . . ?
Co1 C6 C15 C18 -33.2(8) . . . . ?
C9 C6 C15 Co2 -33.9(7) . . . . ?
C7 C6 C15 Co2 126.8(5) . . . . ?
Co1 C6 C15 Co2 -136.2(3) . . . . ?
C16 Co2 C15 C6 -125.7(5) . . . . ?
C18 Co2 C15 C6 135.4(5) . . . . ?
C17 Co2 C15 C6 -175.3(5) . . . . ?
C12 Co2 C15 C6 -61.8(6) . . . . ?
C14 Co2 C15 C6 76.1(6) . . . . ?
C11 Co2 C15 C6 -16.3(5) . . . . ?
C10 Co2 C15 C6 29.8(5) . . . . ?
C18 Co2 C15 C16 -99.0(3) . . . . ?
C17 Co2 C15 C16 -49.7(3) . . . . ?
C12 Co2 C15 C16 63.9(5) . . . . ?
C14 Co2 C15 C16 -158.3(4) . . . . ?
C11 Co2 C15 C16 109.3(3) . . . . ?
C10 Co2 C15 C16 155.4(3) . . . . ?
C16 Co2 C15 C18 99.0(3) . . . . ?
C17 Co2 C15 C18 49.3(3) . . . . ?
C12 Co2 C15 C18 162.9(4) . . . . ?
C14 Co2 C15 C18 -59.3(5) . . . . ?
C11 Co2 C15 C18 -151.7(3) . . . . ?
C10 Co2 C15 C18 -105.6(3) . . . . ?
C6 C15 C16 C34 6.3(8) . . . . ?
C18 C15 C16 C34 174.1(5) . . . . ?
Co2 C15 C16 C34 -119.7(5) . . . . ?
C6 C15 C16 C17 -167.4(5) . . . . ?
C18 C15 C16 C17 0.5(4) . . . . ?
Co2 C15 C16 C17 66.7(3) . . . . ?
C6 C15 C16 Co2 125.9(5) . . . . ?
C18 C15 C16 Co2 -66.2(3) . . . . ?
C18 Co2 C16 C15 49.7(3) . . . . ?
C17 Co2 C16 C15 99.3(3) . . . . ?
C13 Co2 C16 C15 176.2(4) . . . . ?
C12 Co2 C16 C15 -141.6(3) . . . . ?
C14 Co2 C16 C15 139.2(8) . . . . ?
C11 Co2 C16 C15 -98.6(4) . . . . ?
C10 Co2 C16 C15 -61.6(6) . . . . ?
C18 Co2 C16 C34 175.9(5) . . . . ?
C17 Co2 C16 C34 -134.5(5) . . . . ?
C15 Co2 C16 C34 126.2(5) . . . . ?
C13 Co2 C16 C34 -57.6(5) . . . . ?
C12 Co2 C16 C34 -15.4(5) . . . . ?
C14 Co2 C16 C34 -94.7(9) . . . . ?
C11 Co2 C16 C34 27.5(5) . . . . ?
C10 Co2 C16 C34 64.6(7) . . . . ?
C18 Co2 C16 C17 -49.6(3) . . . . ?
C15 Co2 C16 C17 -99.3(3) . . . . ?
C13 Co2 C16 C17 76.9(4) . . . . ?
C12 Co2 C16 C17 119.1(4) . . . . ?
C14 Co2 C16 C17 39.9(9) . . . . ?
C11 Co2 C16 C17 162.0(3) . . . . ?
C10 Co2 C16 C17 -160.9(6) . . . . ?
C15 C16 C17 C40 179.5(6) . . . . ?
C34 C16 C17 C40 6.6(10) . . . . ?
Co2 C16 C17 C40 -113.6(6) . . . . ?
C15 C16 C17 C18 -0.5(4) . . . . ?
C34 C16 C17 C18 -173.3(6) . . . . ?
Co2 C16 C17 C18 66.4(3) . . . . ?
C15 C16 C17 Co2 -66.9(2) . . . . ?
C34 C16 C17 Co2 120.2(6) . . . . ?
C16 Co2 C17 C40 131.2(5) . . . . ?
C18 Co2 C17 C40 -130.1(5) . . . . ?
C15 Co2 C17 C40 -179.4(5) . . . . ?
C13 Co2 C17 C40 5.7(5) . . . . ?
C12 Co2 C17 C40 46.8(5) . . . . ?
C14 Co2 C17 C40 -35.7(5) . . . . ?
C11 Co2 C17 C40 77.9(8) . . . . ?
C10 Co2 C17 C40 -68.7(7) . . . . ?
C16 Co2 C17 C18 -98.7(3) . . . . ?
C15 Co2 C17 C18 -49.4(3) . . . . ?
C13 Co2 C17 C18 135.7(3) . . . . ?
C12 Co2 C17 C18 176.9(3) . . . . ?
C14 Co2 C17 C18 94.3(4) . . . . ?
C11 Co2 C17 C18 -152.0(7) . . . . ?
C10 Co2 C17 C18 61.4(6) . . . . ?
C18 Co2 C17 C16 98.7(3) . . . . ?
C15 Co2 C17 C16 49.4(2) . . . . ?
C13 Co2 C17 C16 -125.5(3) . . . . ?
C12 Co2 C17 C16 -84.4(4) . . . . ?
C14 Co2 C17 C16 -166.9(3) . . . . ?
C11 Co2 C17 C16 -53.3(8) . . . . ?
C10 Co2 C17 C16 160.1(5) . . . . ?
C40 C17 C18 C15 -179.5(6) . . . . ?
C16 C17 C18 C15 0.5(4) . . . . ?
Co2 C17 C18 C15 66.7(3) . . . . ?
C40 C17 C18 C46 -15.4(10) . . . . ?
C16 C17 C18 C46 164.5(6) . . . . ?
Co2 C17 C18 C46 -129.2(6) . . . . ?
C40 C17 C18 Co2 113.8(6) . . . . ?
C16 C17 C18 Co2 -66.2(3) . . . . ?
C6 C15 C18 C17 165.7(5) . . . . ?
C16 C15 C18 C17 -0.5(4) . . . . ?
Co2 C15 C18 C17 -66.7(3) . . . . ?
C6 C15 C18 C46 1.0(10) . . . . ?
C16 C15 C18 C46 -165.2(6) . . . . ?
Co2 C15 C18 C46 128.6(6) . . . . ?
C6 C15 C18 Co2 -127.6(6) . . . . ?
C16 C15 C18 Co2 66.2(2) . . . . ?
C16 Co2 C18 C17 50.0(3) . . . . ?
C15 Co2 C18 C17 99.6(3) . . . . ?
C13 Co2 C18 C17 -67.3(4) . . . . ?
C12 Co2 C18 C17 -12.6(13) . . . . ?
C14 Co2 C18 C17 -110.7(3) . . . . ?
C11 Co2 C18 C17 161.3(5) . . . . ?
C10 Co2 C18 C17 -156.3(3) . . . . ?
C16 Co2 C18 C15 -49.6(3) . . . . ?
C17 Co2 C18 C15 -99.6(3) . . . . ?
C13 Co2 C18 C15 -166.9(3) . . . . ?
C12 Co2 C18 C15 -112.2(12) . . . . ?
C14 Co2 C18 C15 149.7(3) . . . . ?
C11 Co2 C18 C15 61.7(6) . . . . ?
C10 Co2 C18 C15 104.1(3) . . . . ?
C16 Co2 C18 C46 -178.1(5) . . . . ?
C17 Co2 C18 C46 132.0(6) . . . . ?
C15 Co2 C18 C46 -128.5(6) . . . . ?
C13 Co2 C18 C46 64.6(6) . . . . ?
C12 Co2 C18 C46 119.4(12) . . . . ?
C14 Co2 C18 C46 21.3(6) . . . . ?
C11 Co2 C18 C46 -66.7(7) . . . . ?
C10 Co2 C18 C46 -24.4(6) . . . . ?
C27 Co3 C19 C20 -163.3(4) . . . . ?
C24 Co3 C19 C20 -116.5(4) . . . . ?
C25 Co3 C19 C20 -70.4(5) . . . . ?
C21 Co3 C19 C20 37.1(4) . . . . ?
C23 Co3 C19 C20 118.1(6) . . . . ?
C22 Co3 C19 C20 80.9(4) . . . . ?
C27 Co3 C19 C23 78.6(5) . . . . ?
C24 Co3 C19 C23 125.4(4) . . . . ?
C25 Co3 C19 C23 171.5(4) . . . . ?
C21 Co3 C19 C23 -81.0(4) . . . . ?
C20 Co3 C19 C23 -118.1(6) . . . . ?
C22 Co3 C19 C23 -37.2(4) . . . . ?
C23 C19 C20 C21 0.5(6) . . . . ?
Co3 C19 C20 C21 -60.2(4) . . . . ?
C23 C19 C20 Co3 60.7(4) . . . . ?
C27 Co3 C20 C21 -178.1(8) . . . . ?
C26 Co3 C20 C21 -66.3(5) . . . . ?
C24 Co3 C20 C21 -155.9(4) . . . . ?
C25 Co3 C20 C21 -107.6(4) . . . . ?
C19 Co3 C20 C21 119.1(6) . . . . ?
C23 Co3 C20 C21 81.1(4) . . . . ?
C22 Co3 C20 C21 37.9(4) . . . . ?
C27 Co3 C20 C19 62.8(11) . . . . ?
C26 Co3 C20 C19 174.7(4) . . . . ?
C24 Co3 C20 C19 85.1(4) . . . . ?
C25 Co3 C20 C19 133.4(4) . . . . ?
C21 Co3 C20 C19 -119.1(6) . . . . ?
C23 Co3 C20 C19 -38.0(4) . . . . ?
C22 Co3 C20 C19 -81.2(4) . . . . ?
C19 C20 C21 C22 -0.6(6) . . . . ?
Co3 C20 C21 C22 -60.9(4) . . . . ?
C19 C20 C21 Co3 60.3(4) . . . . ?
C27 Co3 C21 C20 178.9(5) . . . . ?
C26 Co3 C21 C20 141.5(4) . . . . ?
C24 Co3 C21 C20 55.7(7) . . . . ?
C25 Co3 C21 C20 92.0(4) . . . . ?
C19 Co3 C21 C20 -37.5(4) . . . . ?
C23 Co3 C21 C20 -81.0(4) . . . . ?
C22 Co3 C21 C20 -118.8(6) . . . . ?
C27 Co3 C21 C22 -62.2(7) . . . . ?
C26 Co3 C21 C22 -99.7(4) . . . . ?
C24 Co3 C21 C22 174.5(5) . . . . ?
C25 Co3 C21 C22 -149.1(4) . . . . ?
C20 Co3 C21 C22 118.8(6) . . . . ?
C19 Co3 C21 C22 81.3(4) . . . . ?
C23 Co3 C21 C22 37.8(4) . . . . ?
C20 C21 C22 C23 0.5(7) . . . . ?
Co3 C21 C22 C23 -60.2(4) . . . . ?
C20 C21 C22 Co3 60.7(4) . . . . ?
C27 Co3 C22 C23 -89.5(4) . . . . ?
C26 Co3 C22 C23 -140.0(4) . . . . ?
C24 Co3 C22 C23 -53.8(10) . . . . ?
C25 Co3 C22 C23 177.0(4) . . . . ?
C21 Co3 C22 C23 118.0(6) . . . . ?
C20 Co3 C22 C23 80.8(4) . . . . ?
C19 Co3 C22 C23 37.4(4) . . . . ?
C27 Co3 C22 C21 152.6(3) . . . . ?
C26 Co3 C22 C21 102.0(4) . . . . ?
C24 Co3 C22 C21 -171.8(7) . . . . ?
C25 Co3 C22 C21 59.0(6) . . . . ?
C20 Co3 C22 C21 -37.2(4) . . . . ?
C19 Co3 C22 C21 -80.5(4) . . . . ?
C23 Co3 C22 C21 -118.0(6) . . . . ?
C21 C22 C23 C19 -0.1(6) . . . . ?
Co3 C22 C23 C19 -59.7(4) . . . . ?
C21 C22 C23 Co3 59.5(4) . . . . ?
C20 C19 C23 C22 -0.2(6) . . . . ?
Co3 C19 C23 C22 60.0(4) . . . . ?
C20 C19 C23 Co3 -60.3(4) . . . . ?
C27 Co3 C23 C22 113.7(4) . . . . ?
C26 Co3 C23 C22 67.2(5) . . . . ?
C24 Co3 C23 C22 163.2(4) . . . . ?
C21 Co3 C23 C22 -38.3(4) . . . . ?
C20 Co3 C23 C22 -81.3(4) . . . . ?
C19 Co3 C23 C22 -119.2(6) . . . . ?
C27 Co3 C23 C19 -127.1(4) . . . . ?
C26 Co3 C23 C19 -173.6(3) . . . . ?
C24 Co3 C23 C19 -77.7(4) . . . . ?
C21 Co3 C23 C19 80.9(4) . . . . ?
C20 Co3 C23 C19 37.9(4) . . . . ?
C22 Co3 C23 C19 119.2(6) . . . . ?
C7 C8 C24 C27 -103.7(6) . . . . ?
C9 C8 C24 C27 55.1(8) . . . . ?
Co1 C8 C24 C27 157.9(4) . . . . ?
C7 C8 C24 C25 59.9(8) . . . . ?
C9 C8 C24 C25 -141.2(6) . . . . ?
Co1 C8 C24 C25 -38.4(8) . . . . ?
C7 C8 C24 Co3 162.9(4) . . . . ?
C9 C8 C24 Co3 -38.3(7) . . . . ?
Co1 C8 C24 Co3 64.5(6) . . . . ?
C27 Co3 C24 C8 125.0(5) . . . . ?
C26 Co3 C24 C8 174.9(5) . . . . ?
C25 Co3 C24 C8 -135.8(5) . . . . ?
C21 Co3 C24 C8 -86.6(7) . . . . ?
C20 Co3 C24 C8 -47.5(5) . . . . ?
C19 Co3 C24 C8 -3.9(5) . . . . ?
C23 Co3 C24 C8 38.7(5) . . . . ?
C22 Co3 C24 C8 80.5(9) . . . . ?
C26 Co3 C24 C27 49.9(3) . . . . ?
C25 Co3 C24 C27 99.2(3) . . . . ?
C21 Co3 C24 C27 148.4(5) . . . . ?
C20 Co3 C24 C27 -172.5(3) . . . . ?
C19 Co3 C24 C27 -128.9(3) . . . . ?
C23 Co3 C24 C27 -86.3(4) . . . . ?
C22 Co3 C24 C27 -44.5(9) . . . . ?
C27 Co3 C24 C25 -99.2(3) . . . . ?
C26 Co3 C24 C25 -49.3(3) . . . . ?
C21 Co3 C24 C25 49.2(6) . . . . ?
C20 Co3 C24 C25 88.3(3) . . . . ?
C19 Co3 C24 C25 131.9(3) . . . . ?
C23 Co3 C24 C25 174.5(3) . . . . ?
C22 Co3 C24 C25 -143.7(8) . . . . ?
C8 C24 C25 C26 -167.6(5) . . . . ?
C27 C24 C25 C26 0.1(3) . . . . ?
Co3 C24 C25 C26 65.7(3) . . . . ?
C8 C24 C25 C58 5.5(10) . . . . ?
C27 C24 C25 C58 173.1(5) . . . . ?
Co3 C24 C25 C58 -121.3(6) . . . . ?
C8 C24 C25 Co3 126.7(6) . . . . ?
C27 C24 C25 Co3 -65.6(2) . . . . ?
C27 Co3 C25 C26 -49.9(3) . . . . ?
C24 Co3 C25 C26 -99.5(3) . . . . ?
C21 Co3 C25 C26 101.3(3) . . . . ?
C20 Co3 C25 C26 144.6(3) . . . . ?
C19 Co3 C25 C26 -174.6(3) . . . . ?
C22 Co3 C25 C26 62.4(5) . . . . ?
C27 Co3 C25 C58 -177.6(5) . . . . ?
C26 Co3 C25 C58 -127.7(5) . . . . ?
C24 Co3 C25 C58 132.9(5) . . . . ?
C21 Co3 C25 C58 -26.4(5) . . . . ?
C20 Co3 C25 C58 17.0(5) . . . . ?
C19 Co3 C25 C58 57.8(5) . . . . ?
C22 Co3 C25 C58 -65.3(6) . . . . ?
C27 Co3 C25 C24 49.5(3) . . . . ?
C26 Co3 C25 C24 99.5(3) . . . . ?
C21 Co3 C25 C24 -159.3(3) . . . . ?
C20 Co3 C25 C24 -115.9(3) . . . . ?
C19 Co3 C25 C24 -75.1(4) . . . . ?
C22 Co3 C25 C24 161.8(4) . . . . ?
C58 C25 C26 C64 -7.3(9) . . . . ?
C24 C25 C26 C64 166.2(5) . . . . ?
Co3 C25 C26 C64 -127.7(6) . . . . ?
C58 C25 C26 C27 -173.6(5) . . . . ?
C24 C25 C26 C27 -0.1(3) . . . . ?
Co3 C25 C26 C27 66.1(2) . . . . ?
C58 C25 C26 Co3 120.3(5) . . . . ?
C24 C25 C26 Co3 -66.1(2) . . . . ?
C27 Co3 C26 C64 -128.7(6) . . . . ?
C24 Co3 C26 C64 -178.2(5) . . . . ?
C25 Co3 C26 C64 132.3(6) . . . . ?
C21 Co3 C26 C64 29.1(5) . . . . ?
C20 Co3 C26 C64 69.9(6) . . . . ?
C23 Co3 C26 C64 -57.3(6) . . . . ?
C22 Co3 C26 C64 -16.2(6) . . . . ?
C24 Co3 C26 C27 -49.5(3) . . . . ?
C25 Co3 C26 C27 -99.0(3) . . . . ?
C21 Co3 C26 C27 157.7(3) . . . . ?
C20 Co3 C26 C27 -161.4(4) . . . . ?
C23 Co3 C26 C27 71.4(5) . . . . ?
C22 Co3 C26 C27 112.5(3) . . . . ?
C27 Co3 C26 C25 99.0(3) . . . . ?
C24 Co3 C26 C25 49.5(3) . . . . ?
C21 Co3 C26 C25 -103.3(3) . . . . ?
C20 Co3 C26 C25 -62.4(5) . . . . ?
C23 Co3 C26 C25 170.4(4) . . . . ?
C22 Co3 C26 C25 -148.5(3) . . . . ?
C8 C24 C27 C26 169.1(5) . . . . ?
C25 C24 C27 C26 -0.1(3) . . . . ?
Co3 C24 C27 C26 -66.8(2) . . . . ?
C8 C24 C27 C70 5.4(8) . . . . ?
C25 C24 C27 C70 -163.8(5) . . . . ?
Co3 C24 C27 C70 129.4(5) . . . . ?
C8 C24 C27 Co3 -124.1(5) . . . . ?
C25 C24 C27 Co3 66.8(2) . . . . ?
C64 C26 C27 C24 -166.6(5) . . . . ?
C25 C26 C27 C24 0.1(3) . . . . ?
Co3 C26 C27 C24 67.5(2) . . . . ?
C64 C26 C27 C70 -4.9(9) . . . . ?
C25 C26 C27 C70 161.9(5) . . . . ?
Co3 C26 C27 C70 -130.7(6) . . . . ?
C64 C26 C27 Co3 125.9(6) . . . . ?
C25 C26 C27 Co3 -67.4(3) . . . . ?
C26 Co3 C27 C24 -99.0(3) . . . . ?
C25 Co3 C27 C24 -49.5(3) . . . . ?
C21 Co3 C27 C24 -150.1(5) . . . . ?
C20 Co3 C27 C24 27.1(10) . . . . ?
C19 Co3 C27 C24 77.8(4) . . . . ?
C23 Co3 C27 C24 121.7(3) . . . . ?
C22 Co3 C27 C24 166.5(3) . . . . ?
C24 Co3 C27 C26 99.0(3) . . . . ?
C25 Co3 C27 C26 49.4(3) . . . . ?
C21 Co3 C27 C26 -51.1(6) . . . . ?
C20 Co3 C27 C26 126.1(9) . . . . ?
C19 Co3 C27 C26 176.7(3) . . . . ?
C23 Co3 C27 C26 -139.3(3) . . . . ?
C22 Co3 C27 C26 -94.6(4) . . . . ?
C26 Co3 C27 C70 134.8(6) . . . . ?
C24 Co3 C27 C70 -126.2(5) . . . . ?
C25 Co3 C27 C70 -175.8(5) . . . . ?
C21 Co3 C27 C70 83.7(7) . . . . ?
C20 Co3 C27 C70 -99.1(10) . . . . ?
C19 Co3 C27 C70 -48.5(6) . . . . ?
C23 Co3 C27 C70 -4.5(5) . . . . ?
C22 Co3 C27 C70 40.2(5) . . . . ?
C6 C9 C28 C33 -72.0(7) . . . . ?
C8 C9 C28 C33 126.8(6) . . . . ?
Co1 C9 C28 C33 24.7(7) . . . . ?
C6 C9 C28 C29 103.9(6) . . . . ?
C8 C9 C28 C29 -57.3(8) . . . . ?
Co1 C9 C28 C29 -159.4(4) . . . . ?
C33 C28 C29 C30 -0.5(8) . . . . ?
C9 C28 C29 C30 -176.6(5) . . . . ?
C28 C29 C30 C31 0.6(10) . . . . ?
C29 C30 C31 C32 0.2(10) . . . . ?
C30 C31 C32 C33 -1.1(10) . . . . ?
C29 C28 C33 C32 -0.4(8) . . . . ?
C9 C28 C33 C32 175.7(5) . . . . ?
C31 C32 C33 C28 1.2(10) . . . . ?
C15 C16 C34 C39 -132.6(5) . . . . ?
C17 C16 C34 C39 37.9(8) . . . . ?
Co2 C16 C34 C39 135.3(4) . . . . ?
C15 C16 C34 C35 41.5(7) . . . . ?
C17 C16 C34 C35 -148.0(6) . . . . ?
Co2 C16 C34 C35 -50.6(6) . . . . ?
C39 C34 C35 C36 0.5(8) . . . . ?
C16 C34 C35 C36 -173.8(5) . . . . ?
C34 C35 C36 C37 -0.4(10) . . . . ?
C35 C36 C37 C38 0.4(11) . . . . ?
C36 C37 C38 C39 -0.5(10) . . . . ?
C35 C34 C39 C38 -0.6(7) . . . . ?
C16 C34 C39 C38 173.5(5) . . . . ?
C37 C38 C39 C34 0.6(9) . . . . ?
C18 C17 C40 C41 -164.7(6) . . . . ?
C16 C17 C40 C41 15.4(9) . . . . ?
Co2 C17 C40 C41 -74.8(6) . . . . ?
C18 C17 C40 C45 14.7(10) . . . . ?
C16 C17 C40 C45 -165.2(6) . . . . ?
Co2 C17 C40 C45 104.6(6) . . . . ?
C45 C40 C41 C42 0.6(10) . . . . ?
C17 C40 C41 C42 180.0(6) . . . . ?
C40 C41 C42 C43 0.1(12) . . . . ?
C41 C42 C43 C44 -1.2(15) . . . . ?
C42 C43 C44 C45 1.6(17) . . . . ?
C43 C44 C45 C40 -0.9(15) . . . . ?
C41 C40 C45 C44 -0.2(11) . . . . ?
C17 C40 C45 C44 -179.7(7) . . . . ?
C17 C18 C46 C51 123.7(6) . . . . ?
C15 C18 C46 C51 -78.0(8) . . . . ?
Co2 C18 C46 C51 21.5(8) . . . . ?
C17 C18 C46 C47 -61.3(8) . . . . ?
C15 C18 C46 C47 96.9(7) . . . . ?
Co2 C18 C46 C47 -163.6(4) . . . . ?
C51 C46 C47 C48 0.1(8) . . . . ?
C18 C46 C47 C48 -175.0(5) . . . . ?
C46 C47 C48 C49 1.4(10) . . . . ?
C47 C48 C49 C50 -2.1(11) . . . . ?
C48 C49 C50 C51 1.2(11) . . . . ?
C47 C46 C51 C50 -1.0(8) . . . . ?
C18 C46 C51 C50 174.1(5) . . . . ?
C49 C50 C51 C46 0.3(10) . . . . ?
C8 C7 C52 C57 26.1(8) . . . . ?
C6 C7 C52 C57 -138.0(5) . . . . ?
Co1 C7 C52 C57 125.0(4) . . . . ?
C8 C7 C52 C53 -156.9(5) . . . . ?
C6 C7 C52 C53 39.0(7) . . . . ?
Co1 C7 C52 C53 -58.0(6) . . . . ?
C57 C52 C53 C54 1.9(7) . . . . ?
C7 C52 C53 C54 -175.2(5) . . . . ?
C52 C53 C54 C55 -1.2(8) . . . . ?
C53 C54 C55 C56 0.2(9) . . . . ?
C54 C55 C56 C57 0.2(9) . . . . ?
C53 C52 C57 C56 -1.5(7) . . . . ?
C7 C52 C57 C56 175.6(5) . . . . ?
C55 C56 C57 C52 0.5(8) . . . . ?
C26 C25 C58 C59 139.3(5) . . . . ?
C24 C25 C58 C59 -31.3(8) . . . . ?
Co3 C25 C58 C59 -128.1(4) . . . . ?
C26 C25 C58 C63 -38.9(8) . . . . ?
C24 C25 C58 C63 150.5(5) . . . . ?
Co3 C25 C58 C63 53.7(6) . . . . ?
C63 C58 C59 C60 0.0(7) . . . . ?
C25 C58 C59 C60 -178.3(5) . . . . ?
C58 C59 C60 C61 -0.6(8) . . . . ?
C59 C60 C61 C62 1.2(9) . . . . ?
C60 C61 C62 C63 -1.3(9) . . . . ?
C61 C62 C63 C58 0.7(9) . . . . ?
C59 C58 C63 C62 0.0(8) . . . . ?
C25 C58 C63 C62 178.2(5) . . . . ?
C27 C26 C64 C69 -45.0(8) . . . . ?
C25 C26 C64 C69 154.0(5) . . . . ?
Co3 C26 C64 C69 52.2(7) . . . . ?
C27 C26 C64 C65 131.3(6) . . . . ?
C25 C26 C64 C65 -29.7(8) . . . . ?
Co3 C26 C64 C65 -131.4(5) . . . . ?
C69 C64 C65 C66 -0.4(8) . . . . ?
C26 C64 C65 C66 -176.9(5) . . . . ?
C64 C65 C66 C67 0.1(10) . . . . ?
C65 C66 C67 C68 0.8(11) . . . . ?
C66 C67 C68 C69 -1.4(11) . . . . ?
C65 C64 C69 C68 -0.2(8) . . . . ?
C26 C64 C69 C68 176.3(5) . . . . ?
C67 C68 C69 C64 1.1(10) . . . . ?
C24 C27 C70 C71 -133.2(5) . . . . ?
C26 C27 C70 C71 71.0(7) . . . . ?
Co3 C27 C70 C71 -34.3(7) . . . . ?
C24 C27 C70 C75 43.8(7) . . . . ?
C26 C27 C70 C75 -112.0(6) . . . . ?
Co3 C27 C70 C75 142.7(4) . . . . ?
C75 C70 C71 C72 -1.8(8) . . . . ?
C27 C70 C71 C72 175.2(5) . . . . ?
C70 C71 C72 C73 0.9(9) . . . . ?
C71 C72 C73 C74 0.6(10) . . . . ?
C72 C73 C74 C75 -1.1(10) . . . . ?
C73 C74 C75 C70 0.2(9) . . . . ?
C71 C70 C75 C74 1.2(8) . . . . ?
C27 C70 C75 C74 -176.0(5) . . . . ?
